data_4126920
loop_
_publ_author_name
'Zhang, Guanyun'
'Li, Wenyun'
'Liu, Caiyun'
'Jia, Jiong'
'Tung, Chen-Ho'
'Wang, Yifeng'

_publ_section_title
;
 Titanium-Oxide Host Clusters with Exchangeable Guests.
;
_journal_name_full 'Journal of the American Chemical Society'
_journal_paper_doi 10.1021/jacs.7b10565
_journal_year 2017
_chemical_formula_moiety 'C30 Cl5 Cs3 N6 O54 Ti12, 6.25(Cl2), 3.5(O)'
_chemical_formula_sum 'C30 Cl20 Cs3 N6 O66 Ti12'
_chemical_formula_weight 3182.89
_chemical_name_systematic
;
 ?
;
_space_group_crystal_system orthorhombic
_space_group_IT_number 18
_space_group_name_Hall 'P 2 2ab'
_space_group_name_H-M_alt 'P 21 21 2'
_symmetry_space_group_name_Hall 'P 2 2ab'
_symmetry_space_group_name_H-M 'P 21 21 2'
_atom_sites_solution_primary direct
_audit_creation_date 2017-07-24
_audit_creation_method
;
Olex2 1.2
(compiled 2017.03.28 svn.r3405 for OlexSys, GUI svn.r5337)
;
_cell_angle_alpha 90
_cell_angle_beta 90
_cell_angle_gamma 90
_cell_formula_units_Z 4
_cell_length_a 27.9638(8)
_cell_length_b 31.2596(11)
_cell_length_c 13.6054(4)
_cell_measurement_reflns_used 27797
_cell_measurement_temperature 173
_cell_measurement_theta_max 29.210
_cell_measurement_theta_min 2.986
_cell_volume 11893.0(6)
_computing_molecular_graphics 'Olex2 (Dolomanov et al., 2009)'
_computing_publication_material 'Olex2 (Dolomanov et al., 2009)'
_computing_structure_refinement 'ShelXL (Sheldrick, 2015)'
_computing_structure_solution 'SIR2004 (Burla et al., 2007)'
_diffrn_ambient_temperature 173.0
_diffrn_measured_fraction_theta_full 0.997
_diffrn_measured_fraction_theta_max 0.906
_diffrn_measurement_device_type 'multiwire proportional'
_diffrn_measurement_method 'phi and omega scans'
_diffrn_radiation_monochromator graphite
_diffrn_radiation_type MoK\a
_diffrn_radiation_wavelength 0.71073
_diffrn_reflns_av_R_equivalents 0.0505
_diffrn_reflns_av_unetI/netI 0.0759
_diffrn_reflns_Laue_measured_fraction_full 0.997
_diffrn_reflns_Laue_measured_fraction_max 0.906
_diffrn_reflns_limit_h_max 34
_diffrn_reflns_limit_h_min -37
_diffrn_reflns_limit_k_max 41
_diffrn_reflns_limit_k_min -42
_diffrn_reflns_limit_l_max 16
_diffrn_reflns_limit_l_min -18
_diffrn_reflns_number 61581
_diffrn_reflns_point_group_measured_fraction_full 0.997
_diffrn_reflns_point_group_measured_fraction_max 0.861
_diffrn_reflns_theta_full 26.000
_diffrn_reflns_theta_max 29.210
_diffrn_reflns_theta_min 2.986
_exptl_absorpt_coefficient_mu 2.201
_exptl_absorpt_correction_type none
_exptl_crystal_colour 'clear colourless'
_exptl_crystal_colour_lustre clear
_exptl_crystal_colour_primary colourless
_exptl_crystal_density_diffrn 1.778
_exptl_crystal_description block
_exptl_crystal_F_000 6076
_refine_diff_density_max 1.525
_refine_diff_density_min -1.829
_refine_diff_density_rms 0.141
_refine_ls_abs_structure_details
;
 Flack x determined using 7982 quotients [(I+)-(I-)]/[(I+)+(I-)]
 (Parsons and Flack (2004), Acta Cryst. A60, s61).
;
_refine_ls_abs_structure_Flack -0.025(8)
_refine_ls_extinction_method none
_refine_ls_goodness_of_fit_ref 1.049
_refine_ls_hydrogen_treatment undef
_refine_ls_matrix_type full
_refine_ls_number_parameters 1115
_refine_ls_number_reflns 27797
_refine_ls_number_restraints 0
_refine_ls_restrained_S_all 1.049
_refine_ls_R_factor_all 0.0791
_refine_ls_R_factor_gt 0.0602
_refine_ls_shift/su_max 0.000
_refine_ls_shift/su_mean 0.000
_refine_ls_structure_factor_coef Fsqd
_refine_ls_weighting_details 'w=1/[\s^2^(Fo^2^)+(0.0950P)^2^] where P=(Fo^2^+2Fc^2^)/3'
_refine_ls_weighting_scheme calc
_refine_ls_wR_factor_gt 0.1592
_refine_ls_wR_factor_ref 0.1751
_reflns_Friedel_coverage 0.767
_reflns_Friedel_fraction_full 0.996
_reflns_Friedel_fraction_max 0.809
_reflns_number_gt 21808
_reflns_number_total 27797
_reflns_threshold_expression 'I > 2\s(I)'
_cod_data_source_file ja7b10565_si_002.cif
_cod_data_source_block p21212_sqd
_cod_database_code 4126920
_shelxl_version_number 2013-4
_shelx_space_group_comment
;
The symmetry employed for this shelxl refinement is uniquely defined
by the following loop, which should always be used as a source of
symmetry information in preference to the above space-group names.
They are only intended as comments.
;
_olex2_refinement_description
;
1. Others
 Fixed Sof: Cl17(0.5) Cl18(0.5) Cl19(0.5) Cl20(0.5) Cl7(0.4) Cl8(0.6)
;
_olex2_submission_special_instructions 'No special instructions were received'
_platon_squeeze_void_probe_radius 1.20

loop_
_space_group_symop_operation_xyz
'x, y, z'
'-x, -y, z'
'-x+1/2, y+1/2, -z'
'x+1/2, -y+1/2, -z'

loop_
_atom_site_label
_atom_site_type_symbol
_atom_site_fract_x
_atom_site_fract_y
_atom_site_fract_z
_atom_site_U_iso_or_equiv
_atom_site_adp_type
_atom_site_occupancy
_atom_site_site_symmetry_order
_atom_site_calc_flag
_atom_site_refinement_flags_posn
_atom_site_refinement_flags_adp
_atom_site_refinement_flags_occupancy
Cs1 Cs 0.33361(4) 0.31944(3) 0.51294(6) 0.0635(2) Uani 1 1 d . . .
Cs2 Cs 0.29254(2) 0.25453(2) 0.25775(4) 0.02933(13) Uani 1 1 d . . .
Cs3 Cs 0.24946(3) 0.19115(3) 0.00177(6) 0.0552(2) Uani 1 1 d . . .
Ti1 Ti 0.24113(6) 0.13762(5) 0.28341(12) 0.0255(3) Uani 1 1 d . . .
Ti2 Ti 0.35538(6) 0.14647(5) 0.19266(12) 0.0254(3) Uani 1 1 d . . .
Ti3 Ti 0.38848(5) 0.23725(5) 0.05305(11) 0.0240(3) Uani 1 1 d . . .
Ti4 Ti 0.30679(5) 0.31722(5) 0.00961(11) 0.0233(3) Uani 1 1 d . . .
Ti5 Ti 0.19043(5) 0.30861(6) 0.10260(11) 0.0243(3) Uani 1 1 d . . .
Ti6 Ti 0.15840(5) 0.22009(5) 0.23723(12) 0.0238(3) Uani 1 1 d . . .
Ti7 Ti 0.19573(5) 0.27392(5) 0.45883(11) 0.0237(3) Uani 1 1 d . . .
Ti8 Ti 0.27493(5) 0.19252(5) 0.50568(11) 0.0242(3) Uani 1 1 d . . .
Ti9 Ti 0.39224(5) 0.20026(6) 0.41502(11) 0.0239(3) Uani 1 1 d . . .
Ti10 Ti 0.42791(5) 0.28708(5) 0.27801(12) 0.0247(3) Uani 1 1 d . . .
Ti11 Ti 0.34609(5) 0.37057(5) 0.22963(12) 0.0243(3) Uani 1 1 d . . .
Ti12 Ti 0.23178(5) 0.36419(5) 0.31938(12) 0.0252(3) Uani 1 1 d . . .
Cl1 Cl 0.20621(10) 0.24914(11) -0.20529(18) 0.0476(7) Uani 1 1 d . . .
Cl2 Cl 0.3315(2) 0.13471(17) -0.1374(4) 0.1017(16) Uani 1 1 d . . .
Cl3 Cl 0.15735(13) 0.11315(13) 0.0024(2) 0.0636(9) Uani 1 1 d . . .
Cl10 Cl 0.37415(11) 0.26422(11) 0.71783(19) 0.0507(7) Uani 1 1 d . . .
Cl11 Cl 0.4338(3) 0.3937(2) 0.5026(5) 0.138(3) Uani 1 1 d . . .
O1 O 0.3865(3) 0.2118(3) -0.0927(5) 0.0441(19) Uani 1 1 d . . .
O2 O 0.2931(2) 0.3040(3) -0.1432(5) 0.0430(18) Uani 1 1 d . . .
O3 O 0.3475(3) 0.1007(2) 0.0726(6) 0.0471(19) Uani 1 1 d . . .
O4 O 0.1498(2) 0.2878(3) -0.0254(5) 0.0413(18) Uani 1 1 d . . .
O5 O 0.2174(3) 0.0901(3) 0.1787(6) 0.054(2) Uiso 1 1 d . . .
O6 O 0.1172(2) 0.1874(3) 0.1248(5) 0.0400(17) Uani 1 1 d . . .
O7 O 0.2433(2) 0.3060(2) 0.0255(4) 0.0268(13) Uani 1 1 d . . .
O8 O 0.1888(2) 0.2533(2) 0.1451(4) 0.0282(13) Uani 1 1 d . . .
O9 O 0.1960(2) 0.1725(2) 0.2322(5) 0.0283(13) Uani 1 1 d . . .
O10 O 0.2913(2) 0.1519(2) 0.2009(4) 0.0283(13) Uani 1 1 d . . .
O11 O 0.3664(2) 0.1862(2) 0.0962(4) 0.0272(13) Uani 1 1 d . . .
O12 O 0.3308(2) 0.2640(2) 0.0303(4) 0.0263(13) Uani 1 1 d . . .
O13 O 0.1736(3) 0.3703(2) 0.0422(5) 0.0408(17) Uani 1 1 d . . .
O14 O 0.2894(3) 0.3818(2) -0.0363(5) 0.0387(16) Uani 1 1 d . . .
O15 O 0.3698(2) 0.3364(2) -0.0570(5) 0.0351(16) Uani 1 1 d . . .
O16 O 0.4253(2) 0.2873(2) -0.0250(5) 0.0329(15) Uani 1 1 d . . .
O17 O 0.4598(2) 0.2118(3) 0.0480(6) 0.0413(18) Uani 1 1 d . . .
O18 O 0.4314(3) 0.1269(3) 0.1842(6) 0.049(2) Uani 1 1 d . . .
O19 O 0.3525(2) 0.0884(2) 0.2689(5) 0.0366(16) Uani 1 1 d . . .
O20 O 0.2787(3) 0.0831(2) 0.3307(5) 0.0416(18) Uani 1 1 d . . .
O21 O 0.1899(3) 0.1067(3) 0.3759(6) 0.054(2) Uani 1 1 d . . .
O22 O 0.1091(2) 0.1871(3) 0.3345(5) 0.0381(17) Uani 1 1 d . . .
O23 O 0.0982(2) 0.2592(2) 0.2313(5) 0.0330(15) Uani 1 1 d . . .
O24 O 0.1197(2) 0.3193(2) 0.1549(5) 0.0338(15) Uani 1 1 d . . .
O25 O 0.1818(2) 0.2475(2) 0.3430(5) 0.0299(14) Uani 1 1 d . . .
O26 O 0.2598(2) 0.1687(2) 0.3875(4) 0.0284(14) Uani 1 1 d . . .
O27 O 0.3704(2) 0.1764(2) 0.3032(4) 0.0273(14) Uani 1 1 d . . .
O28 O 0.2158(2) 0.3332(2) 0.2113(5) 0.0311(15) Uani 1 1 d . . .
O29 O 0.4032(2) 0.2622(2) 0.1691(5) 0.0296(14) Uani 1 1 d . . .
O30 O 0.3239(2) 0.3387(2) 0.1276(4) 0.0263(13) Uani 1 1 d . . .
O31 O 0.2183(2) 0.3261(2) 0.4141(4) 0.0279(14) Uani 1 1 d . . .
O32 O 0.2516(2) 0.2467(2) 0.4833(4) 0.0273(13) Uani 1 1 d . . .
O33 O 0.3380(2) 0.2042(2) 0.4886(4) 0.0269(13) Uani 1 1 d . . .
O34 O 0.3958(2) 0.2553(2) 0.3690(4) 0.0256(13) Uani 1 1 d . . .
O35 O 0.3919(2) 0.3351(2) 0.2810(4) 0.0275(13) Uani 1 1 d . . .
O36 O 0.2970(2) 0.3585(2) 0.3141(5) 0.0297(14) Uani 1 1 d . . .
O37 O 0.1978(3) 0.3028(3) 0.6019(5) 0.055(2) Uani 1 1 d . . .
O38 O 0.2418(4) 0.4099(3) 0.4349(6) 0.059(2) Uani 1 1 d . . .
O39 O 0.2863(3) 0.2074(3) 0.6596(5) 0.0457(19) Uani 1 1 d . . .
O40 O 0.3743(3) 0.4189(2) 0.3291(6) 0.049(2) Uani 1 1 d . . .
O41 O 0.4302(2) 0.2194(3) 0.5469(5) 0.0376(17) Uani 1 1 d . . .
O42 O 0.4705(3) 0.3164(3) 0.3927(6) 0.0450(19) Uani 1 1 d . . .
O43 O 0.4799(2) 0.3178(3) 0.1842(6) 0.0441(18) Uani 1 1 d . . .
O44 O 0.3982(3) 0.3979(3) 0.1318(6) 0.0449(19) Uani 1 1 d . . .
O45 O 0.3120(2) 0.4255(2) 0.1811(5) 0.0377(17) Uani 1 1 d . . .
O46 O 0.2359(2) 0.4207(2) 0.2303(5) 0.0366(16) Uani 1 1 d . . .
O47 O 0.1616(3) 0.3891(3) 0.3249(7) 0.053(2) Uani 1 1 d . . .
O48 O 0.1229(2) 0.2978(2) 0.4585(6) 0.0444(19) Uani 1 1 d . . .
O49 O 0.1581(2) 0.2287(2) 0.5389(5) 0.0340(15) Uani 1 1 d . . .
O50 O 0.2076(2) 0.1729(2) 0.5658(5) 0.0316(14) Uani 1 1 d . . .
O51 O 0.2909(3) 0.1294(3) 0.5590(6) 0.051(2) Uani 1 1 d . . .
O52 O 0.4038(2) 0.1380(3) 0.4770(6) 0.0432(18) Uani 1 1 d . . .
O53 O 0.4629(2) 0.1881(2) 0.3747(5) 0.0313(15) Uani 1 1 d . . .
O54 O 0.4867(2) 0.2447(2) 0.2844(5) 0.0345(15) Uani 1 1 d . . .
N1 N 0.0459(4) 0.3643(4) 0.2321(14) 0.093(5) Uani 1 1 d . . .
N2 N 0.4962(3) 0.3364(4) -0.1035(8) 0.057(3) Uani 1 1 d . . .
N3 N 0.1361(4) 0.1231(3) 0.6360(9) 0.060(3) Uani 1 1 d . . .
N4 N 0.3753(4) 0.0092(3) 0.3289(8) 0.056(3) Uani 1 1 d . . .
N5 N 0.5421(3) 0.1437(3) 0.3392(7) 0.049(3) Uani 1 1 d . . .
N6 N 0.2070(3) 0.4873(3) 0.1198(8) 0.046(2) Uani 1 1 d . . .
C1 C 0.4118(3) 0.3225(3) -0.0568(7) 0.031(2) Uani 1 1 d . . .
C2 C 0.4476(4) 0.3550(4) -0.0970(9) 0.044(3) Uani 1 1 d . . .
C3 C 0.4978(6) 0.3192(6) -0.2120(13) 0.081(5) Uiso 1 1 d . . .
C4 C 0.4723(7) 0.3489(9) -0.2674(12) 0.112(8) Uani 1 1 d . . .
C5 C 0.4355(4) 0.3688(6) -0.2044(12) 0.073(5) Uani 1 1 d . . .
C6 C 0.3202(4) 0.0700(3) 0.3169(7) 0.035(2) Uani 1 1 d . . .
C7 C 0.3305(4) 0.0261(4) 0.3596(9) 0.050(3) Uani 1 1 d . . .
C8 C 0.3306(6) 0.0269(5) 0.4711(12) 0.083(5) Uani 1 1 d . . .
C9 C 0.3661(8) -0.0097(7) 0.4944(14) 0.114(8) Uani 1 1 d . . .
C10 C 0.3909(6) -0.0243(6) 0.3975(12) 0.072(4) Uiso 1 1 d . . .
C11 C 0.0928(3) 0.2965(3) 0.2080(6) 0.028(2) Uani 1 1 d . . .
C12 C 0.0476(3) 0.3181(4) 0.2501(8) 0.039(2) Uani 1 1 d . . .
C13 C 0.0010(4) 0.3026(6) 0.2095(15) 0.090(6) Uani 1 1 d . . .
C14 C -0.0323(5) 0.3388(5) 0.2396(19) 0.102(7) Uani 1 1 d . . .
C15 C -0.0032(4) 0.3803(5) 0.2444(12) 0.070(4) Uani 1 1 d . . .
C16 C 0.2692(4) 0.4370(3) 0.1817(7) 0.035(2) Uani 1 1 d . . .
C17 C 0.2597(4) 0.4761(4) 0.1180(9) 0.046(3) Uani 1 1 d . . .
C18 C 0.2886(6) 0.5154(5) 0.1557(17) 0.091(6) Uani 1 1 d . . .
C19 C 0.2522(7) 0.5519(6) 0.165(2) 0.125(9) Uani 1 1 d . . .
C20 C 0.2063(7) 0.5294(6) 0.1816(16) 0.098(6) Uani 1 1 d . . .
C21 C 0.1668(3) 0.1913(3) 0.5657(6) 0.0267(19) Uani 1 1 d . . .
C22 C 0.1231(3) 0.1662(4) 0.6026(8) 0.038(2) Uani 1 1 d . . .
C23 C 0.1007(4) 0.1879(5) 0.6903(10) 0.058(4) Uani 1 1 d . . .
C24 C 0.1107(7) 0.1619(6) 0.7778(12) 0.091(6) Uani 1 1 d . . .
C25 C 0.1432(7) 0.1268(7) 0.7443(17) 0.102(6) Uiso 1 1 d . . .
C26 C 0.4935(3) 0.2095(3) 0.3259(6) 0.0278(19) Uani 1 1 d . . .
C27 C 0.5432(3) 0.1898(4) 0.3196(8) 0.034(2) Uani 1 1 d . . .
C28 C 0.5679(5) 0.1959(4) 0.2197(11) 0.068(5) Uani 1 1 d . . .
C29 C 0.5957(9) 0.1571(6) 0.2130(16) 0.125(10) Uani 1 1 d . . .
C30 C 0.5723(8) 0.1222(6) 0.2645(16) 0.117(9) Uani 1 1 d . . .
Cl17 Cl 0.2058(3) 0.5137(3) -0.1026(6) 0.080(2) Uiso 0.5 1 d . . .
Cl18 Cl 0.1742(3) 0.4998(3) -0.0998(6) 0.074(2) Uiso 0.5 1 d . . .
Cl19 Cl 0.1115(2) 0.4416(3) 0.1686(8) 0.084(3) Uani 0.5 1 d . . .
Cl20 Cl 0.0728(4) 0.4103(4) 0.0305(9) 0.107(3) Uiso 0.5 1 d . . .
Cl4 Cl 0.0872(2) 0.0921(3) 0.3344(9) 0.188(4) Uani 1 1 d . . .
Cl15 Cl 0.55139(9) 0.26640(11) 0.0253(2) 0.0482(7) Uani 1 1 d . . .
Cl13 Cl 0.50104(19) 0.4113(2) 0.1612(8) 0.173(4) Uani 1 1 d . . .
Cl12 Cl 0.20433(19) 0.39849(15) 0.6469(3) 0.0882(13) Uani 1 1 d . . .
Cl5 Cl 0.21514(15) 0.05877(12) 0.5683(3) 0.0724(10) Uani 1 1 d . . .
Cl14 Cl 0.5000 0.5000 -0.0245(5) 0.0759(15) Uani 1 2 d S T P
Cl7 Cl 0.4265(6) 0.0287(6) 0.7172(17) 0.148(7) Uani 0.4 1 d . . .
Cl16 Cl 0.3662(2) 0.45281(18) -0.0553(5) 0.1149(18) Uani 1 1 d . . .
Cl8 Cl 0.3740(3) 0.1038(3) 0.6636(6) 0.102(3) Uani 0.6 1 d . . .
Cl6 Cl 0.46699(14) 0.07016(14) 0.3658(4) 0.0859(13) Uani 1 1 d . . .
Cl9 Cl 0.53230(9) 0.26161(11) 0.5392(2) 0.0457(7) Uani 1 1 d . . .
Cl21 Cl 0.07705(11) 0.38699(11) 0.4593(2) 0.0551(8) Uani 1 1 d . . .
O55 O 0.5000 0.0000 0.5580(18) 0.133(8) Uiso 1 2 d S T P
O57 O 0.3133(5) 0.4659(5) 0.4528(11) 0.109(4) Uiso 1 1 d . . .
O56 O 0.2068(4) 0.4057(3) -0.1275(7) 0.067(3) Uani 1 1 d . . .
O58 O 0.3695(4) 0.4695(4) 0.6613(8) 0.079(3) Uiso 1 1 d . . .

loop_
_atom_site_aniso_label
_atom_site_aniso_U_11
_atom_site_aniso_U_22
_atom_site_aniso_U_33
_atom_site_aniso_U_23
_atom_site_aniso_U_13
_atom_site_aniso_U_12
Cs1 0.0816(6) 0.0655(6) 0.0434(4) 0.0051(4) -0.0147(4) 0.0007(5)
Cs2 0.0288(3) 0.0305(3) 0.0286(3) 0.0031(2) 0.0014(2) 0.0026(2)
Cs3 0.0611(4) 0.0625(5) 0.0422(4) 0.0003(4) -0.0046(3) -0.0014(4)
Ti1 0.0269(8) 0.0225(8) 0.0271(8) 0.0017(7) -0.0017(6) 0.0015(6)
Ti2 0.0298(8) 0.0233(8) 0.0229(8) 0.0001(7) -0.0002(6) 0.0042(6)
Ti3 0.0253(7) 0.0262(9) 0.0205(7) -0.0006(7) 0.0027(6) 0.0020(6)
Ti4 0.0215(7) 0.0289(8) 0.0196(7) 0.0027(7) 0.0011(5) 0.0019(6)
Ti5 0.0201(7) 0.0312(9) 0.0217(7) 0.0043(7) 0.0006(6) 0.0038(6)
Ti6 0.0212(7) 0.0259(8) 0.0243(8) 0.0014(7) -0.0019(6) 0.0010(6)
Ti7 0.0260(8) 0.0248(8) 0.0205(7) 0.0029(6) 0.0039(6) 0.0025(6)
Ti8 0.0247(7) 0.0289(9) 0.0190(7) 0.0032(7) 0.0012(6) 0.0023(6)
Ti9 0.0230(7) 0.0273(9) 0.0213(7) 0.0021(6) -0.0004(6) 0.0020(6)
Ti10 0.0223(7) 0.0260(8) 0.0257(8) 0.0008(7) -0.0023(6) 0.0005(6)
Ti11 0.0248(7) 0.0229(8) 0.0252(8) 0.0027(7) 0.0009(6) 0.0005(6)
Ti12 0.0275(8) 0.0237(8) 0.0243(8) 0.0021(7) 0.0041(6) 0.0035(6)
Cl1 0.0461(14) 0.067(2) 0.0297(12) -0.0014(13) 0.0011(10) -0.0036(14)
Cl2 0.136(4) 0.082(3) 0.087(3) -0.024(3) 0.024(3) -0.043(3)
Cl3 0.073(2) 0.070(2) 0.0477(17) -0.0097(17) -0.0087(15) 0.0129(17)
Cl10 0.0581(16) 0.067(2) 0.0274(12) -0.0035(13) 0.0010(11) 0.0003(15)
Cl11 0.186(6) 0.115(5) 0.112(4) -0.039(4) -0.073(4) 0.046(4)
O1 0.066(5) 0.049(5) 0.017(3) -0.006(3) 0.011(3) 0.003(4)
O2 0.038(4) 0.071(6) 0.019(3) -0.002(3) 0.005(3) -0.004(4)
O3 0.071(5) 0.030(4) 0.040(4) -0.014(3) -0.005(4) -0.001(4)
O4 0.038(4) 0.055(5) 0.030(4) -0.001(3) -0.008(3) -0.001(3)
O6 0.038(4) 0.043(5) 0.038(4) -0.006(4) -0.016(3) 0.006(3)
O7 0.030(3) 0.033(4) 0.018(3) 0.003(3) -0.001(2) 0.004(3)
O8 0.031(3) 0.027(3) 0.027(3) -0.003(3) 0.004(2) 0.002(3)
O9 0.030(3) 0.025(3) 0.030(3) 0.002(3) -0.007(3) 0.003(3)
O10 0.029(3) 0.031(4) 0.025(3) 0.000(3) -0.002(3) 0.001(3)
O11 0.031(3) 0.028(3) 0.023(3) 0.006(3) 0.002(2) -0.003(3)
O12 0.018(3) 0.026(3) 0.035(3) -0.001(3) 0.004(2) 0.005(2)
O13 0.054(4) 0.030(4) 0.038(4) 0.010(3) -0.001(3) 0.011(3)
O14 0.044(4) 0.035(4) 0.037(4) 0.009(3) -0.004(3) 0.010(3)
O15 0.030(3) 0.039(4) 0.037(4) 0.012(3) 0.005(3) 0.001(3)
O16 0.022(3) 0.043(4) 0.033(4) 0.008(3) 0.005(3) 0.000(3)
O17 0.030(3) 0.048(5) 0.046(4) -0.006(4) 0.002(3) 0.008(3)
O18 0.067(5) 0.032(4) 0.048(5) 0.001(4) -0.015(4) 0.020(4)
O19 0.043(4) 0.025(3) 0.041(4) 0.005(3) -0.001(3) 0.009(3)
O20 0.047(4) 0.035(4) 0.043(4) 0.016(4) 0.002(3) 0.005(3)
O21 0.058(5) 0.051(5) 0.053(5) 0.014(4) 0.010(4) -0.010(4)
O22 0.033(3) 0.039(4) 0.042(4) 0.004(3) 0.008(3) -0.005(3)
O23 0.023(3) 0.033(4) 0.042(4) 0.002(3) 0.006(3) 0.000(3)
O24 0.028(3) 0.039(4) 0.034(4) 0.006(3) 0.005(3) 0.004(3)
O25 0.034(3) 0.026(4) 0.030(3) 0.000(3) 0.003(3) 0.002(3)
O26 0.033(3) 0.027(3) 0.025(3) 0.000(3) 0.002(3) -0.002(3)
O27 0.028(3) 0.031(4) 0.023(3) -0.001(3) -0.001(2) -0.004(3)
O28 0.029(3) 0.036(4) 0.028(3) -0.003(3) -0.003(3) -0.004(3)
O29 0.027(3) 0.030(4) 0.032(3) -0.004(3) -0.001(3) 0.001(3)
O30 0.025(3) 0.026(3) 0.027(3) 0.001(3) -0.004(2) 0.002(3)
O31 0.035(3) 0.026(3) 0.023(3) -0.003(3) 0.001(2) -0.002(3)
O32 0.026(3) 0.028(3) 0.027(3) 0.005(3) 0.002(2) 0.003(3)
O33 0.024(3) 0.032(3) 0.025(3) -0.003(3) -0.001(2) 0.002(3)
O34 0.024(3) 0.025(3) 0.028(3) -0.002(3) 0.001(2) 0.002(3)
O35 0.032(3) 0.027(3) 0.023(3) -0.004(3) -0.005(2) 0.003(3)
O36 0.029(3) 0.033(4) 0.027(3) 0.001(3) 0.000(3) -0.001(3)
O37 0.098(7) 0.043(5) 0.022(3) -0.005(3) 0.006(4) 0.008(5)
O38 0.098(7) 0.042(5) 0.035(4) -0.013(4) 0.014(4) -0.019(5)
O39 0.051(4) 0.067(6) 0.020(3) -0.003(3) -0.008(3) 0.001(4)
O40 0.060(5) 0.028(4) 0.059(5) -0.015(4) -0.016(4) 0.003(4)
O41 0.029(3) 0.059(5) 0.025(3) -0.007(3) -0.003(3) -0.007(3)
O42 0.046(4) 0.041(5) 0.048(4) 0.000(4) -0.024(3) -0.010(4)
O43 0.037(4) 0.049(5) 0.046(4) -0.001(4) 0.011(3) -0.005(3)
O44 0.039(4) 0.042(5) 0.053(5) 0.013(4) 0.011(3) 0.000(3)
O45 0.039(4) 0.031(4) 0.043(4) 0.016(3) 0.015(3) 0.012(3)
O46 0.037(4) 0.029(4) 0.043(4) 0.011(3) 0.011(3) 0.006(3)
O47 0.039(4) 0.055(5) 0.066(5) 0.021(4) 0.016(4) 0.017(4)
O48 0.029(4) 0.036(4) 0.069(5) 0.008(4) 0.010(3) 0.007(3)
O49 0.034(3) 0.035(4) 0.033(4) 0.011(3) 0.008(3) 0.000(3)
O50 0.031(3) 0.035(4) 0.028(3) 0.006(3) 0.006(3) -0.005(3)
O51 0.048(4) 0.044(5) 0.061(5) 0.012(4) 0.003(4) 0.006(4)
O52 0.041(4) 0.038(4) 0.051(4) 0.009(4) 0.007(3) 0.016(3)
O53 0.027(3) 0.036(4) 0.032(3) 0.007(3) 0.004(3) 0.011(3)
O54 0.024(3) 0.042(4) 0.038(4) 0.005(3) 0.000(3) 0.003(3)
N1 0.041(6) 0.042(6) 0.195(16) 0.003(9) 0.062(8) 0.013(5)
N2 0.043(5) 0.076(8) 0.052(6) 0.015(6) 0.003(4) 0.004(5)
N3 0.078(7) 0.037(6) 0.066(7) 0.011(5) 0.031(6) -0.004(5)
N4 0.063(6) 0.041(6) 0.063(7) -0.002(5) -0.007(5) 0.024(5)
N5 0.055(6) 0.044(6) 0.046(6) 0.015(5) 0.016(4) 0.026(5)
N6 0.042(5) 0.034(5) 0.061(6) 0.010(5) -0.004(4) 0.011(4)
C1 0.024(4) 0.040(6) 0.028(5) 0.004(4) 0.004(3) -0.009(4)
C2 0.039(5) 0.043(7) 0.049(6) 0.010(6) 0.016(5) 0.002(5)
C4 0.106(14) 0.18(2) 0.047(9) 0.016(12) 0.024(9) 0.052(15)
C5 0.043(7) 0.087(12) 0.089(11) 0.052(9) 0.017(7) 0.011(7)
C6 0.047(6) 0.031(5) 0.028(5) 0.005(4) 0.001(4) 0.012(4)
C7 0.055(7) 0.041(7) 0.054(7) 0.019(6) 0.013(6) 0.014(6)
C8 0.114(13) 0.062(10) 0.071(10) 0.040(8) 0.026(9) 0.039(9)
C9 0.156(18) 0.115(17) 0.072(11) 0.030(12) 0.001(12) 0.088(15)
C11 0.029(4) 0.032(5) 0.022(4) -0.004(4) -0.002(3) 0.008(4)
C12 0.025(4) 0.048(6) 0.043(6) -0.008(5) 0.010(4) 0.013(4)
C13 0.032(6) 0.076(11) 0.161(18) -0.062(12) -0.010(8) 0.022(7)
C14 0.033(6) 0.064(10) 0.21(2) -0.047(13) -0.008(10) 0.024(7)
C15 0.039(6) 0.080(10) 0.090(10) 0.000(9) -0.002(7) 0.040(7)
C16 0.046(6) 0.028(5) 0.031(5) 0.007(4) 0.000(4) 0.004(4)
C17 0.043(6) 0.039(6) 0.056(7) 0.028(6) 0.003(5) 0.009(5)
C18 0.064(9) 0.036(8) 0.172(19) 0.035(10) 0.011(11) 0.005(7)
C19 0.091(13) 0.043(9) 0.24(3) -0.020(14) 0.023(16) -0.004(10)
C20 0.087(12) 0.077(12) 0.129(16) -0.006(12) 0.049(12) 0.026(10)
C21 0.022(4) 0.035(5) 0.022(4) 0.005(4) 0.002(3) -0.004(4)
C22 0.032(5) 0.044(6) 0.037(5) 0.014(5) 0.004(4) -0.008(4)
C23 0.053(7) 0.054(8) 0.068(8) 0.022(7) 0.031(6) 0.005(6)
C24 0.131(15) 0.088(13) 0.055(9) 0.011(9) 0.013(9) 0.056(12)
C26 0.033(5) 0.031(5) 0.019(4) 0.003(4) -0.002(3) 0.007(4)
C27 0.021(4) 0.037(6) 0.044(5) -0.001(5) 0.004(4) 0.002(4)
C28 0.077(9) 0.038(7) 0.089(10) 0.018(7) 0.063(8) 0.024(6)
C29 0.18(2) 0.060(11) 0.135(18) 0.020(11) 0.126(17) 0.020(12)
C30 0.143(16) 0.071(11) 0.136(17) 0.039(12) 0.100(14) 0.067(12)
Cl19 0.041(3) 0.063(5) 0.149(8) 0.069(5) 0.007(4) 0.010(3)
Cl4 0.083(4) 0.135(6) 0.345(13) 0.030(8) -0.053(6) -0.006(4)
Cl15 0.0300(12) 0.068(2) 0.0468(15) 0.0129(14) 0.0045(10) 0.0013(12)
Cl13 0.068(3) 0.093(4) 0.359(12) 0.048(6) -0.016(5) -0.012(3)
Cl12 0.131(4) 0.079(3) 0.054(2) -0.008(2) 0.002(2) 0.001(3)
Cl5 0.088(2) 0.0469(19) 0.082(2) 0.0125(19) 0.019(2) 0.0022(18)
Cl14 0.089(4) 0.038(2) 0.101(4) 0.000 0.000 0.010(2)
Cl7 0.117(11) 0.114(13) 0.21(2) -0.006(13) 0.010(12) -0.041(10)
Cl16 0.135(4) 0.076(3) 0.134(5) 0.034(3) 0.018(4) -0.005(3)
Cl8 0.094(5) 0.129(8) 0.083(5) -0.001(5) -0.015(4) -0.023(5)
Cl6 0.064(2) 0.058(2) 0.136(4) -0.013(3) -0.018(2) 0.0096(18)
Cl9 0.0329(12) 0.0615(19) 0.0426(14) 0.0024(13) -0.0100(10) -0.0034(12)
Cl21 0.0557(17) 0.0492(18) 0.0605(18) -0.0039(15) 0.0219(14) 0.0056(14)
O56 0.082(6) 0.065(6) 0.053(5) 0.012(5) -0.001(5) 0.002(5)

loop_
_atom_type_symbol
_atom_type_description
_atom_type_scat_dispersion_real
_atom_type_scat_dispersion_imag
_atom_type_scat_source
C C 0.0033 0.0016 'International Tables Vol C Tables 4.2.6.8 and 6.1.1.4'
Cl Cl 0.1484 0.1585 'International Tables Vol C Tables 4.2.6.8 and 6.1.1.4'
Cs Cs -0.3680 2.1192 'International Tables Vol C Tables 4.2.6.8 and 6.1.1.4'
N N 0.0061 0.0033 'International Tables Vol C Tables 4.2.6.8 and 6.1.1.4'
O O 0.0106 0.0060 'International Tables Vol C Tables 4.2.6.8 and 6.1.1.4'
Ti Ti 0.2776 0.4457 'International Tables Vol C Tables 4.2.6.8 and 6.1.1.4'

loop_
_geom_angle_atom_site_label_1
_geom_angle_atom_site_label_2
_geom_angle_atom_site_label_3
_geom_angle
Cs2 Cs1 Ti11 56.21(3)
Ti7 Cs1 Cs2 55.58(2)
Ti7 Cs1 Ti11 92.57(3)
Ti12 Cs1 Cs2 56.27(3)
Ti12 Cs1 Ti7 50.60(3)
Ti12 Cs1 Ti11 48.71(3)
Cl10 Cs1 Cs2 121.03(6)
Cl10 Cs1 Ti7 105.90(6)
Cl10 Cs1 Ti11 154.47(6)
Cl10 Cs1 Ti12 155.20(6)
Cl10 Cs1 Cl11 95.54(11)
Cl10 Cs1 O31 129.75(12)
Cl10 Cs1 O33 64.37(11)
Cl10 Cs1 O35 128.81(11)
Cl11 Cs1 Cs2 119.25(11)
Cl11 Cs1 Ti7 157.08(10)
Cl11 Cs1 Ti11 69.95(10)
Cl11 Cs1 Ti12 106.89(10)
O31 Cs1 Cs2 57.10(10)
O31 Cs1 Ti7 26.06(11)
O31 Cs1 Ti11 72.57(10)
O31 Cs1 Ti12 25.60(10)
O31 Cs1 Cl11 131.02(14)
O31 Cs1 O33 93.15(14)
O31 Cs1 O35 94.15(14)
O32 Cs1 Cs2 50.55(10)
O32 Cs1 Ti7 24.40(11)
O32 Cs1 Ti11 102.19(11)
O32 Cs1 Ti12 70.80(11)
O32 Cs1 Cl10 88.99(12)
O32 Cs1 Cl11 169.36(15)
O32 Cs1 O31 49.05(15)
O32 Cs1 O33 46.92(14)
O32 Cs1 O34 82.71(15)
O32 Cs1 O35 107.86(15)
O33 Cs1 Cs2 56.66(10)
O33 Cs1 Ti7 71.08(9)
O33 Cs1 Ti11 107.02(10)
O33 Cs1 Ti12 107.60(10)
O33 Cs1 Cl11 127.23(14)
O34 Cs1 Cs2 49.98(10)
O34 Cs1 Ti7 100.08(11)
O34 Cs1 Ti11 69.00(11)
O34 Cs1 Ti12 101.02(11)
O34 Cs1 Cl10 90.13(12)
O34 Cs1 Cl11 87.65(15)
O34 Cs1 O31 107.08(14)
O34 Cs1 O33 47.37(15)
O34 Cs1 O35 47.24(15)
O35 Cs1 Cs2 57.35(10)
O35 Cs1 Ti7 108.13(10)
O35 Cs1 Ti11 25.80(10)
O35 Cs1 Ti12 72.86(10)
O35 Cs1 Cl11 61.91(14)
O35 Cs1 O33 92.31(14)
O36 Cs1 Cs2 51.95(12)
O36 Cs1 Ti7 71.29(12)
O36 Cs1 Ti11 23.89(11)
O36 Cs1 Ti12 24.82(11)
O36 Cs1 Cl10 172.93(14)
O36 Cs1 Cl11 88.29(15)
O36 Cs1 O31 49.09(15)
O36 Cs1 O32 86.26(16)
O36 Cs1 O33 108.60(16)
O36 Cs1 O34 84.08(16)
O36 Cs1 O35 48.45(15)
O8 Cs2 O10 82.50(16)
O8 Cs2 O12 81.33(14)
O8 Cs2 O25 48.45(15)
O8 Cs2 O26 89.70(16)
O8 Cs2 O27 130.99(16)
O8 Cs2 O28 49.41(16)
O8 Cs2 O29 130.78(15)
O8 Cs2 O30 89.67(15)
O8 Cs2 O32 97.32(14)
O8 Cs2 O36 98.72(16)
O10 Cs2 O25 90.48(16)
O10 Cs2 O26 48.72(15)
O10 Cs2 O27 48.50(15)
O10 Cs2 O28 131.88(15)
O10 Cs2 O29 89.70(16)
O10 Cs2 O36 178.45(16)
O12 Cs2 O10 82.52(15)
O12 Cs2 O25 129.77(15)
O12 Cs2 O26 131.21(16)
O12 Cs2 O27 91.60(15)
O12 Cs2 O28 88.00(15)
O12 Cs2 O29 49.46(15)
O12 Cs2 O30 48.32(15)
O12 Cs2 O36 96.70(15)
O25 Cs2 O26 60.38(16)
O25 Cs2 O27 119.83(16)
O25 Cs2 O28 60.79(16)
O25 Cs2 O29 179.16(17)
O25 Cs2 O36 91.05(16)
O26 Cs2 O36 132.09(15)
O27 Cs2 O26 59.45(15)
O27 Cs2 O36 130.29(15)
O28 Cs2 O26 121.17(15)
O28 Cs2 O27 179.38(16)
O28 Cs2 O29 118.55(16)
O28 Cs2 O36 49.32(15)
O29 Cs2 O26 120.28(16)
O29 Cs2 O27 60.84(16)
O29 Cs2 O36 88.77(16)
O30 Cs2 O10 130.83(15)
O30 Cs2 O25 119.37(16)
O30 Cs2 O26 179.28(16)
O30 Cs2 O27 120.80(15)
O30 Cs2 O28 58.58(15)
O30 Cs2 O29 59.96(16)
O30 Cs2 O36 48.38(15)
O32 Cs2 O10 98.23(16)
O32 Cs2 O12 178.38(15)
O32 Cs2 O25 48.87(15)
O32 Cs2 O26 49.51(16)
O32 Cs2 O27 89.97(15)
O32 Cs2 O28 90.43(15)
O32 Cs2 O29 131.90(15)
O32 Cs2 O30 130.94(16)
O32 Cs2 O36 82.59(16)
O34 Cs2 O8 179.64(17)
O34 Cs2 O10 97.16(15)
O34 Cs2 O12 98.50(14)
O34 Cs2 O25 131.73(15)
O34 Cs2 O26 90.18(15)
O34 Cs2 O27 48.68(16)
O34 Cs2 O28 130.93(16)
O34 Cs2 O29 49.04(15)
O34 Cs2 O30 90.45(15)
O34 Cs2 O32 82.86(14)
O34 Cs2 O36 81.61(16)
Cs2 Cs3 Ti1 56.19(3)
Ti2 Cs3 Cs2 55.73(3)
Ti2 Cs3 Ti1 48.50(3)
Cl1 Cs3 Cs2 121.01(6)
Cl1 Cs3 Ti1 155.26(5)
Cl1 Cs3 Ti2 154.45(5)
Cl1 Cs3 O7 63.14(10)
Cl2 Cs3 Cs2 120.40(9)
Cl2 Cs3 Ti1 109.51(10)
Cl2 Cs3 Ti2 72.51(10)
Cl2 Cs3 Cl1 92.98(11)
Cl2 Cs3 Cl3 97.62(10)
Cl2 Cs3 O7 126.03(12)
Cl2 Cs3 O9 133.20(14)
Cl2 Cs3 O11 63.92(14)
Cl3 Cs3 Cs2 122.18(6)
Cl3 Cs3 Ti1 71.50(6)
Cl3 Cs3 Ti2 106.47(6)
Cl3 Cs3 Cl1 96.04(8)
Cl3 Cs3 O7 130.46(11)
O7 Cs3 Cs2 57.87(9)
O7 Cs3 Ti1 108.23(9)
O7 Cs3 Ti2 108.10(10)
O8 Cs3 Cs2 50.53(11)
O8 Cs3 Ti1 70.05(12)
O8 Cs3 Ti2 101.39(11)
O8 Cs3 Cl1 89.62(12)
O8 Cs3 Cl2 169.95(14)
O8 Cs3 Cl3 91.75(13)
O8 Cs3 O7 47.41(15)
O8 Cs3 O9 48.66(16)
O8 Cs3 O11 107.09(15)
O8 Cs3 O12 82.77(15)
O9 Cs3 Cs2 57.27(10)
O9 Cs3 Ti1 25.27(10)
O9 Cs3 Ti2 72.07(10)
O9 Cs3 Cl1 130.11(11)
O9 Cs3 Cl3 64.92(12)
O9 Cs3 O7 93.69(14)
O10 Cs3 Cs2 50.99(12)
O10 Cs3 Ti1 24.69(11)
O10 Cs3 Ti2 23.86(11)
O10 Cs3 Cl1 171.96(13)
O10 Cs3 Cl2 91.45(15)
O10 Cs3 Cl3 90.02(13)
O10 Cs3 O7 108.86(15)
O10 Cs3 O8 84.90(16)
O10 Cs3 O9 48.49(15)
O10 Cs3 O11 48.14(14)
O10 Cs3 O12 84.87(16)
O11 Cs3 Cs2 56.58(10)
O11 Cs3 Ti1 72.53(10)
O11 Cs3 Ti2 25.74(10)
O11 Cs3 Cl1 128.85(11)
O11 Cs3 Cl3 130.08(12)
O11 Cs3 O7 93.20(14)
O11 Cs3 O9 93.55(13)
O12 Cs3 Cs2 50.63(11)
O12 Cs3 Ti1 102.12(11)
O12 Cs3 Ti2 70.29(11)
O12 Cs3 Cl1 88.61(12)
O12 Cs3 Cl2 87.59(13)
O12 Cs3 Cl3 172.80(12)
O12 Cs3 O7 47.50(14)
O12 Cs3 O9 107.88(15)
O12 Cs3 O11 48.29(15)
Cs2 Ti1 Cs3 61.86(3)
O5 Ti1 Cs2 133.7(2)
O5 Ti1 Cs3 71.9(2)
O9 Ti1 Cs2 70.2(2)
O9 Ti1 Cs3 56.3(2)
O9 Ti1 O5 86.9(3)
O9 Ti1 O10 98.6(3)
O9 Ti1 O20 162.9(3)
O9 Ti1 O21 91.8(3)
O10 Ti1 Cs2 56.4(2)
O10 Ti1 Cs3 46.11(19)
O10 Ti1 O5 90.0(3)
O10 Ti1 O20 90.2(3)
O10 Ti1 O21 166.9(3)
O20 Ti1 Cs2 126.6(2)
O20 Ti1 Cs3 125.2(2)
O20 Ti1 O5 78.4(3)
O20 Ti1 O21 77.8(3)
O21 Ti1 Cs2 135.7(3)
O21 Ti1 Cs3 139.2(2)
O21 Ti1 O5 82.6(3)
O26 Ti1 Cs2 57.4(2)
O26 Ti1 Cs3 119.3(2)
O26 Ti1 O5 168.8(3)
O26 Ti1 O9 100.4(3)
O26 Ti1 O10 97.3(3)
O26 Ti1 O20 93.0(3)
O26 Ti1 O21 88.6(3)
Cs2 Ti2 Cs3 62.19(3)
O3 Ti2 Cs2 133.7(2)
O3 Ti2 Cs3 71.5(2)
O3 Ti2 O18 82.9(3)
O10 Ti2 Cs2 57.1(2)
O10 Ti2 Cs3 45.8(2)
O10 Ti2 O3 90.5(3)
O10 Ti2 O11 98.5(3)
O10 Ti2 O18 169.4(3)
O10 Ti2 O19 90.8(3)
O10 Ti2 O27 97.4(3)
O11 Ti2 Cs2 69.7(2)
O11 Ti2 Cs3 56.49(19)
O11 Ti2 O3 85.7(3)
O11 Ti2 O18 89.3(3)
O11 Ti2 O19 161.6(3)
O18 Ti2 Cs2 133.0(2)
O18 Ti2 Cs3 137.7(2)
O19 Ti2 Cs2 128.4(2)
O19 Ti2 Cs3 124.8(2)
O19 Ti2 O3 78.3(3)
O19 Ti2 O18 79.8(3)
O27 Ti2 Cs2 58.2(2)
O27 Ti2 Cs3 120.3(2)
O27 Ti2 O3 168.1(3)
O27 Ti2 O11 101.8(3)
O27 Ti2 O18 87.9(3)
O27 Ti2 O19 92.6(3)
Cs2 Ti3 Cs3 62.00(3)
O1 Ti3 Cs2 134.1(2)
O1 Ti3 Cs3 72.2(2)
O1 Ti3 O16 79.9(3)
O1 Ti3 O17 81.7(3)
O11 Ti3 Cs2 69.9(2)
O11 Ti3 Cs3 55.7(2)
O11 Ti3 O1 87.9(3)
O11 Ti3 O12 99.0(3)
O11 Ti3 O16 164.6(3)
O11 Ti3 O17 90.0(3)
O12 Ti3 Cs2 57.02(19)
O12 Ti3 Cs3 47.0(2)
O12 Ti3 O1 89.4(3)
O12 Ti3 O16 90.4(3)
O12 Ti3 O17 167.2(3)
O16 Ti3 Cs2 125.46(19)
O16 Ti3 Cs3 127.58(18)
O17 Ti3 Cs2 135.4(2)
O17 Ti3 Cs3 136.6(2)
O17 Ti3 O16 79.0(3)
O29 Ti3 Cs2 58.24(19)
O29 Ti3 Cs3 120.2(2)
O29 Ti3 O1 167.5(3)
O29 Ti3 O11 100.1(3)
O29 Ti3 O12 98.6(3)
O29 Ti3 O16 90.5(3)
O29 Ti3 O17 88.7(3)
Cs2 Ti4 Cs3 61.37(3)
O2 Ti4 Cs2 135.8(2)
O2 Ti4 Cs3 74.4(2)
O2 Ti4 O14 82.0(3)
O7 Ti4 Cs2 72.72(19)
O7 Ti4 Cs3 57.2(2)
O7 Ti4 O2 84.5(3)
O7 Ti4 O14 89.7(3)
O7 Ti4 O15 159.5(3)
O12 Ti4 Cs2 56.40(19)
O12 Ti4 Cs3 45.16(19)
O12 Ti4 O2 92.3(3)
O12 Ti4 O7 99.5(3)
O12 Ti4 O14 168.7(3)
O12 Ti4 O15 91.0(3)
O14 Ti4 Cs2 133.6(2)
O14 Ti4 Cs3 140.4(2)
O15 Ti4 Cs2 127.4(2)
O15 Ti4 Cs3 125.3(2)
O15 Ti4 O2 77.5(3)
O15 Ti4 O14 78.2(3)
O30 Ti4 Cs2 56.4(2)
O30 Ti4 Cs3 117.8(2)
O30 Ti4 O2 167.7(3)
O30 Ti4 O7 103.0(3)
O30 Ti4 O12 96.0(3)
O30 Ti4 O14 88.3(3)
O30 Ti4 O15 93.2(3)
Cs2 Ti5 Cs3 61.33(3)
O4 Ti5 Cs2 132.8(2)
O4 Ti5 Cs3 71.7(2)
O7 Ti5 Cs2 72.51(19)
O7 Ti5 Cs3 57.2(2)
O7 Ti5 O4 87.1(3)
O7 Ti5 O8 99.2(3)
O7 Ti5 O13 89.8(3)
O7 Ti5 O24 163.2(3)
O8 Ti5 Cs2 55.96(19)
O8 Ti5 Cs3 45.02(19)
O8 Ti5 O4 87.6(3)
O8 Ti5 O13 165.3(3)
O8 Ti5 O24 91.2(3)
O13 Ti5 Cs2 138.6(2)
O13 Ti5 Cs3 137.4(2)
O13 Ti5 O4 81.3(3)
O24 Ti5 Cs2 124.27(19)
O24 Ti5 Cs3 127.1(2)
O24 Ti5 O4 80.2(3)
O24 Ti5 O13 77.5(3)
O28 Ti5 Cs2 57.3(2)
O28 Ti5 Cs3 118.5(2)
O28 Ti5 O4 169.6(3)
O28 Ti5 O7 99.9(3)
O28 Ti5 O8 98.8(3)
O28 Ti5 O13 91.0(3)
O28 Ti5 O24 91.4(3)
Cs2 Ti6 Cs3 62.06(3)
O6 Ti6 Cs2 133.5(2)
O6 Ti6 Cs3 71.5(2)
O6 Ti6 O22 82.5(3)
O8 Ti6 Cs2 56.56(19)
O8 Ti6 Cs3 47.0(2)
O8 Ti6 O6 91.7(3)
O8 Ti6 O22 168.2(3)
O8 Ti6 O23 91.0(3)
O9 Ti6 Cs2 71.0(2)
O9 Ti6 Cs3 56.3(2)
O9 Ti6 O6 84.0(3)
O9 Ti6 O8 99.6(3)
O9 Ti6 O22 90.1(3)
O9 Ti6 O23 160.8(3)
O22 Ti6 Cs2 134.1(2)
O22 Ti6 Cs3 138.5(2)
O23 Ti6 Cs2 128.08(19)
O23 Ti6 Cs3 126.1(2)
O23 Ti6 O6 79.6(3)
O23 Ti6 O22 77.8(3)
O25 Ti6 Cs2 57.52(19)
O25 Ti6 Cs3 119.6(2)
O25 Ti6 O6 169.0(3)
O25 Ti6 O8 96.2(3)
O25 Ti6 O9 102.1(3)
O25 Ti6 O22 88.3(3)
O25 Ti6 O23 92.6(3)
Cs2 Ti7 Cs1 62.30(3)
O25 Ti7 Cs1 120.3(2)
O25 Ti7 Cs2 58.03(19)
O25 Ti7 O31 100.8(3)
O25 Ti7 O37 168.9(3)
O25 Ti7 O48 87.3(3)
O25 Ti7 O49 92.1(3)
O31 Ti7 Cs1 56.2(2)
O31 Ti7 Cs2 70.69(19)
O31 Ti7 O37 85.3(3)
O31 Ti7 O48 91.0(3)
O31 Ti7 O49 161.2(3)
O32 Ti7 Cs1 48.0(2)
O32 Ti7 Cs2 57.04(19)
O32 Ti7 O25 97.5(3)
O32 Ti7 O31 100.4(3)
O32 Ti7 O37 90.5(3)
O32 Ti7 O48 166.6(3)
O32 Ti7 O49 91.3(3)
O37 Ti7 Cs1 70.8(3)
O37 Ti7 Cs2 133.1(3)
O37 Ti7 O48 83.2(3)
O48 Ti7 Cs1 138.6(2)
O48 Ti7 Cs2 134.8(2)
O49 Ti7 Cs1 127.5(2)
O49 Ti7 Cs2 128.0(2)
O49 Ti7 O37 79.9(3)
O49 Ti7 O48 76.0(3)
Cs2 Ti8 Cs1 61.00(3)
O26 Ti8 Cs1 119.1(2)
O26 Ti8 Cs2 58.1(2)
O26 Ti8 O32 98.5(3)
O26 Ti8 O39 167.0(3)
O26 Ti8 O50 90.9(3)
O26 Ti8 O51 88.4(3)
O32 Ti8 Cs1 44.68(19)
O32 Ti8 Cs2 56.43(19)
O32 Ti8 O39 90.8(3)
O32 Ti8 O50 90.9(3)
O32 Ti8 O51 167.0(3)
O33 Ti8 Cs1 56.3(2)
O33 Ti8 Cs2 70.6(2)
O33 Ti8 O26 101.2(3)
O33 Ti8 O32 97.9(3)
O33 Ti8 O39 86.4(3)
O33 Ti8 O50 163.8(3)
O33 Ti8 O51 91.5(3)
O39 Ti8 Cs1 73.9(2)
O39 Ti8 Cs2 134.9(2)
O50 Ti8 Cs1 126.3(2)
O50 Ti8 Cs2 125.46(18)
O50 Ti8 O39 79.8(3)
O50 Ti8 O51 77.9(3)
O51 Ti8 Cs1 139.5(2)
O51 Ti8 Cs2 135.9(2)
O51 Ti8 O39 80.8(3)
Cs2 Ti9 Cs1 61.24(3)
O27 Ti9 Cs1 119.5(2)
O27 Ti9 Cs2 58.3(2)
O27 Ti9 O33 102.1(3)
O27 Ti9 O34 96.8(3)
O27 Ti9 O41 168.3(3)
O27 Ti9 O52 90.4(3)
O27 Ti9 O53 91.4(3)
O33 Ti9 Cs1 56.7(2)
O33 Ti9 Cs2 71.1(2)
O33 Ti9 O34 99.8(3)
O33 Ti9 O41 86.2(3)
O33 Ti9 O52 88.4(3)
O33 Ti9 O53 161.1(3)
O34 Ti9 Cs1 46.47(19)
O34 Ti9 Cs2 56.19(18)
O34 Ti9 O41 89.8(3)
O34 Ti9 O52 167.8(3)
O34 Ti9 O53 91.7(3)
O41 Ti9 Cs1 71.9(2)
O41 Ti9 Cs2 133.1(2)
O52 Ti9 Cs1 136.4(2)
O52 Ti9 Cs2 135.8(2)
O52 Ti9 O41 81.5(3)
O53 Ti9 Cs1 127.1(2)
O53 Ti9 Cs2 127.73(19)
O53 Ti9 O41 78.7(3)
O53 Ti9 O52 78.2(3)
Cs2 Ti10 Cs1 61.21(3)
O29 Ti10 Cs1 118.6(2)
O29 Ti10 Cs2 57.54(19)
O29 Ti10 O34 97.6(3)
O29 Ti10 O42 168.9(3)
O29 Ti10 O43 88.0(3)
O29 Ti10 O54 93.6(3)
O34 Ti10 Cs1 46.9(2)
O34 Ti10 Cs2 55.41(18)
O34 Ti10 O42 90.7(3)
O34 Ti10 O43 167.1(3)
O34 Ti10 O54 90.7(3)
O35 Ti10 Cs1 56.1(2)
O35 Ti10 Cs2 71.3(2)
O35 Ti10 O29 99.3(3)
O35 Ti10 O34 99.4(3)
O35 Ti10 O42 86.5(3)
O35 Ti10 O43 91.1(3)
O35 Ti10 O54 162.3(3)
O42 Ti10 Cs1 72.5(2)
O42 Ti10 Cs2 133.6(2)
O43 Ti10 Cs1 138.9(2)
O43 Ti10 Cs2 136.2(2)
O43 Ti10 O42 82.4(3)
O54 Ti10 Cs1 126.78(19)
O54 Ti10 Cs2 126.2(2)
O54 Ti10 O42 78.9(3)
O54 Ti10 O43 77.3(3)
Cs2 Ti11 Cs1 61.83(3)
O30 Ti11 Cs1 117.7(2)
O30 Ti11 Cs2 55.9(2)
O30 Ti11 O35 101.4(3)
O30 Ti11 O36 96.3(3)
O30 Ti11 O40 168.3(3)
O30 Ti11 O44 88.7(3)
O30 Ti11 O45 93.1(3)
O35 Ti11 Cs1 58.4(2)
O35 Ti11 Cs2 70.9(2)
O35 Ti11 O40 86.0(3)
O35 Ti11 O44 90.2(3)
O35 Ti11 O45 160.8(3)
O36 Ti11 Cs1 44.0(2)
O36 Ti11 Cs2 57.6(2)
O36 Ti11 O35 99.2(3)
O36 Ti11 O40 91.4(3)
O36 Ti11 O44 168.2(3)
O36 Ti11 O45 91.5(3)
O40 Ti11 Cs1 73.9(2)
O40 Ti11 Cs2 135.7(2)
O44 Ti11 Cs1 141.1(2)
O44 Ti11 Cs2 133.1(2)
O44 Ti11 O40 82.1(3)
O45 Ti11 Cs1 124.9(2)
O45 Ti11 Cs2 128.2(2)
O45 Ti11 O40 77.9(3)
O45 Ti11 O44 77.6(3)
Cs2 Ti12 Cs1 62.63(3)
O28 Ti12 Cs1 120.4(2)
O28 Ti12 Cs2 57.7(2)
O28 Ti12 O36 99.3(3)
O28 Ti12 O38 169.0(4)
O28 Ti12 O46 89.7(3)
O28 Ti12 O47 89.8(3)
O31 Ti12 Cs1 57.4(2)
O31 Ti12 Cs2 70.4(2)
O31 Ti12 O28 100.1(3)
O31 Ti12 O36 100.0(3)
O31 Ti12 O38 86.8(3)
O31 Ti12 O46 164.5(3)
O31 Ti12 O47 91.4(3)
O36 Ti12 Cs1 46.0(2)
O36 Ti12 Cs2 58.3(2)
O36 Ti12 O38 88.0(3)
O36 Ti12 O46 90.2(3)
O36 Ti12 O47 163.9(3)
O38 Ti12 Cs1 70.6(3)
O38 Ti12 Cs2 133.2(3)
O38 Ti12 O46 81.9(3)
O46 Ti12 Cs1 127.1(2)
O46 Ti12 Cs2 125.18(19)
O47 Ti12 Cs1 138.1(2)
O47 Ti12 Cs2 137.2(3)
O47 Ti12 O38 81.3(4)
O47 Ti12 O46 76.5(3)
Cs3 O7 Cs2 68.67(11)
Ti4 O7 Cs2 80.05(19)
Ti4 O7 Cs3 97.7(2)
Ti5 O7 Cs2 80.44(19)
Ti5 O7 Cs3 97.8(3)
Ti5 O7 Ti4 148.6(4)
Cs3 O8 Cs2 79.95(14)
Ti5 O8 Cs2 96.6(2)
Ti5 O8 Cs3 111.4(2)
Ti5 O8 Ti6 139.7(4)
Ti6 O8 Cs2 95.6(2)
Ti6 O8 Cs3 108.4(3)
Cs3 O9 Cs2 70.31(11)
Ti1 O9 Cs2 82.8(2)
Ti1 O9 Cs3 98.4(2)
Ti1 O9 Ti6 151.8(4)
Ti6 O9 Cs2 81.6(2)
Ti6 O9 Cs3 98.2(2)
Cs3 O10 Cs2 80.20(15)
Ti1 O10 Cs2 95.8(2)
Ti1 O10 Cs3 109.2(3)
Ti2 O10 Cs2 95.5(2)
Ti2 O10 Cs3 110.3(3)
Ti2 O10 Ti1 140.1(4)
Cs3 O11 Cs2 70.85(11)
Ti2 O11 Cs2 82.6(2)
Ti2 O11 Cs3 97.8(2)
Ti3 O11 Cs2 82.7(2)
Ti3 O11 Cs3 99.2(2)
Ti3 O11 Ti2 152.5(4)
Cs3 O12 Cs2 79.71(13)
Ti3 O12 Cs2 95.0(2)
Ti3 O12 Cs3 108.4(3)
Ti4 O12 Cs2 96.2(2)
Ti4 O12 Cs3 111.4(2)
Ti4 O12 Ti3 139.9(4)
C1 O15 Ti4 134.2(6)
C1 O16 Ti3 132.1(6)
C6 O19 Ti2 133.1(6)
C6 O20 Ti1 133.3(7)
C11 O23 Ti6 132.3(6)
C11 O24 Ti5 131.0(6)
Ti6 O25 Cs2 95.2(2)
Ti6 O25 Ti7 170.5(4)
Ti7 O25 Cs2 94.2(2)
Ti1 O26 Cs2 95.6(2)
Ti1 O26 Ti8 170.0(4)
Ti8 O26 Cs2 94.3(2)
Ti2 O27 Cs2 94.2(2)
Ti9 O27 Cs2 94.3(3)
Ti9 O27 Ti2 171.5(4)
Ti5 O28 Cs2 95.4(3)
Ti5 O28 Ti12 169.5(4)
Ti12 O28 Cs2 94.7(2)
Ti3 O29 Cs2 94.3(2)
Ti3 O29 Ti10 170.6(4)
Ti10 O29 Cs2 95.1(2)
Ti4 O30 Cs2 96.4(2)
Ti4 O30 Ti11 166.8(4)
Ti11 O30 Cs2 96.8(2)
Cs1 O31 Cs2 70.72(12)
Ti7 O31 Cs1 97.8(2)
Ti7 O31 Cs2 81.3(2)
Ti12 O31 Cs1 97.0(2)
Ti12 O31 Cs2 82.6(2)
Ti12 O31 Ti7 153.1(4)
Cs1 O32 Cs2 79.53(13)
Ti7 O32 Cs1 107.6(3)
Ti7 O32 Cs2 95.4(2)
Ti7 O32 Ti8 140.2(4)
Ti8 O32 Cs1 111.9(2)
Ti8 O32 Cs2 95.7(2)
Cs1 O33 Cs2 69.30(12)
Ti8 O33 Cs1 99.0(2)
Ti8 O33 Cs2 82.1(2)
Ti8 O33 Ti9 149.9(4)
Ti9 O33 Cs1 98.4(2)
Ti9 O33 Cs2 81.4(2)
Cs2 O34 Cs1 79.21(13)
Ti9 O34 Cs1 109.8(2)
Ti9 O34 Cs2 96.0(2)
Ti10 O34 Cs1 109.3(3)
Ti10 O34 Cs2 97.2(2)
Ti10 O34 Ti9 140.4(4)
Cs1 O35 Cs2 69.33(12)
Ti10 O35 Cs1 99.2(2)
Ti10 O35 Cs2 81.6(2)
Ti10 O35 Ti11 152.0(4)
Ti11 O35 Cs1 95.8(2)
Ti11 O35 Cs2 81.8(2)
Cs1 O36 Cs2 80.30(16)
Ti11 O36 Cs1 112.1(3)
Ti11 O36 Cs2 94.8(2)
Ti11 O36 Ti12 138.7(4)
Ti12 O36 Cs1 109.2(3)
Ti12 O36 Cs2 93.8(2)
C16 O45 Ti11 132.7(7)
C16 O46 Ti12 132.5(6)
C21 O49 Ti7 133.9(6)
C21 O50 Ti8 130.9(6)
C26 O53 Ti9 132.6(6)
C26 O54 Ti10 133.5(6)
C12 N1 C15 110.2(10)
C2 N2 C3 102.5(10)
C22 N3 C25 105.5(12)
C7 N4 C10 109.8(11)
C27 N5 C30 108.0(10)
C17 N6 C20 102.5(11)
O15 C1 C2 112.5(9)
O16 C1 O15 126.4(8)
O16 C1 C2 121.1(8)
N2 C2 C1 111.1(10)
N2 C2 C5 104.6(9)
C1 C2 C5 112.2(10)
C4 C3 N2 105.5(15)
C3 C4 C5 108.8(14)
C4 C5 C2 106.1(11)
O19 C6 C7 118.5(9)
O20 C6 O19 126.9(9)
O20 C6 C7 114.5(10)
N4 C7 C6 113.0(10)
N4 C7 C8 107.3(11)
C6 C7 C8 111.6(11)
C7 C8 C9 101.2(13)
C8 C9 C10 109.2(13)
N4 C10 C9 101.4(12)
O23 C11 O24 127.9(9)
O23 C11 C12 115.1(9)
O24 C11 C12 117.1(9)
N1 C12 C11 113.2(9)
N1 C12 C13 103.2(11)
C13 C12 C11 115.8(10)
C12 C13 C14 101.2(12)
C13 C14 C15 108.4(11)
N1 C15 C14 101.8(11)
O45 C16 O46 126.7(9)
O45 C16 C17 113.3(9)
O46 C16 C17 120.0(9)
N6 C17 C16 110.3(9)
N6 C17 C18 108.4(10)
C16 C17 C18 110.8(11)
C19 C18 C17 105.6(13)
C20 C19 C18 103.5(14)
C19 C20 N6 107.9(13)
O49 C21 O50 126.6(8)
O49 C21 C22 114.7(8)
O50 C21 C22 118.6(9)
N3 C22 C21 111.9(9)
N3 C22 C23 105.7(9)
C23 C22 C21 111.0(10)
C24 C23 C22 108.3(11)
C23 C24 C25 105.9(14)
N3 C25 C24 106.1(16)
O53 C26 C27 115.4(8)
O54 C26 O53 126.6(8)
O54 C26 C27 118.0(8)
N5 C27 C26 111.6(8)
N5 C27 C28 107.0(9)
C26 C27 C28 114.2(9)
C29 C28 C27 101.1(11)
C28 C29 C30 111.1(13)
C29 C30 N5 104.2(13)

loop_
_geom_bond_atom_site_label_1
_geom_bond_atom_site_label_2
_geom_bond_distance
Cs1 Cs2 4.1821(11)
Cs1 Ti7 4.1752(19)
Cs1 Ti11 4.1873(18)
Cs1 Ti12 4.1231(18)
Cs1 Cl10 3.469(3)
Cs1 Cl11 3.641(8)
Cs1 O31 3.500(6)
Cs1 O32 3.254(6)
Cs1 O33 3.619(7)
Cs1 O34 3.300(6)
Cs1 O35 3.585(6)
Cs1 O36 3.141(6)
Cs2 O8 3.281(6)
Cs2 O10 3.299(7)
Cs2 O12 3.287(6)
Cs2 O25 3.314(6)
Cs2 O26 3.338(6)
Cs2 O27 3.329(7)
Cs2 O28 3.324(7)
Cs2 O29 3.329(6)
Cs2 O30 3.290(6)
Cs2 O32 3.284(6)
Cs2 O34 3.260(6)
Cs2 O36 3.341(7)
Cs3 Ti1 4.1877(18)
Cs3 Ti2 4.1797(18)
Cs3 Cl1 3.562(3)
Cs3 Cl2 3.459(5)
Cs3 Cl3 3.547(4)
Cs3 O7 3.609(7)
Cs3 O8 3.232(6)
Cs3 O9 3.522(6)
Cs3 O10 3.196(6)
Cs3 O11 3.517(6)
Cs3 O12 3.242(6)
Ti1 O5 2.162(9)
Ti1 O9 1.807(6)
Ti1 O10 1.852(6)
Ti1 O20 2.103(7)
Ti1 O21 2.137(8)
Ti1 O26 1.795(7)
Ti2 O3 2.183(7)
Ti2 O10 1.803(6)
Ti2 O11 1.832(6)
Ti2 O18 2.216(8)
Ti2 O19 2.093(7)
Ti2 O27 1.821(6)
Ti3 O1 2.136(7)
Ti3 O11 1.810(7)
Ti3 O12 1.842(6)
Ti3 O16 2.153(7)
Ti3 O17 2.148(7)
Ti3 O29 1.809(7)
Ti4 O2 2.154(6)
Ti4 O7 1.823(6)
Ti4 O12 1.817(6)
Ti4 O14 2.169(7)
Ti4 O15 2.069(7)
Ti4 O30 1.805(6)
Ti5 O4 2.179(7)
Ti5 O7 1.814(6)
Ti5 O8 1.825(7)
Ti5 O13 2.149(7)
Ti5 O24 2.129(6)
Ti5 O28 1.811(6)
Ti6 O6 2.170(7)
Ti6 O8 1.836(6)
Ti6 O9 1.823(6)
Ti6 O22 2.172(7)
Ti6 O23 2.081(7)
Ti6 O25 1.799(7)
Ti7 O25 1.820(7)
Ti7 O31 1.852(7)
Ti7 O32 1.810(6)
Ti7 O37 2.147(7)
Ti7 O48 2.170(7)
Ti7 O49 2.072(7)
Ti8 O26 1.822(6)
Ti8 O32 1.841(6)
Ti8 O33 1.815(6)
Ti8 O39 2.168(7)
Ti8 O50 2.143(6)
Ti8 O51 2.148(8)
Ti9 O27 1.801(6)
Ti9 O33 1.822(6)
Ti9 O34 1.833(7)
Ti9 O41 2.168(6)
Ti9 O52 2.146(8)
Ti9 O53 2.086(6)
Ti10 O29 1.811(7)
Ti10 O34 1.824(6)
Ti10 O35 1.809(7)
Ti10 O42 2.167(7)
Ti10 O43 2.160(7)
Ti10 O54 2.113(7)
Ti11 O30 1.817(6)
Ti11 O35 1.832(6)
Ti11 O36 1.830(6)
Ti11 O40 2.176(8)
Ti11 O44 2.150(7)
Ti11 O45 2.072(7)
Ti12 O28 1.817(7)
Ti12 O31 1.795(6)
Ti12 O36 1.833(6)
Ti12 O38 2.143(8)
Ti12 O46 2.144(7)
Ti12 O47 2.112(7)
O15 C1 1.254(11)
O16 C1 1.241(12)
O19 C6 1.254(12)
O20 C6 1.246(12)
O23 C11 1.220(12)
O24 C11 1.263(12)
O45 C16 1.250(12)
O46 C16 1.252(12)
O49 C21 1.248(12)
O50 C21 1.278(11)
O53 C26 1.274(11)
O54 C26 1.251(12)
N1 C12 1.469(16)
N1 C15 1.471(14)
N2 C2 1.482(14)
N2 C3 1.57(2)
N3 C22 1.468(15)
N3 C25 1.49(2)
N4 C7 1.424(15)
N4 C10 1.470(19)
N5 C27 1.466(15)
N5 C30 1.484(17)
N6 C17 1.517(14)
N6 C20 1.56(2)
C1 C2 1.527(14)
C2 C5 1.560(19)
C3 C4 1.39(3)
C4 C5 1.48(2)
C6 C7 1.517(15)
C7 C8 1.52(2)
C8 C9 1.55(2)
C9 C10 1.56(2)
C11 C12 1.542(12)
C12 C13 1.494(17)
C13 C14 1.522(18)
C14 C15 1.53(2)
C16 C17 1.520(14)
C17 C18 1.56(2)
C18 C19 1.53(2)
C19 C20 1.48(3)
C21 C22 1.537(12)
C22 C23 1.508(17)
C23 C24 1.47(2)
C24 C25 1.50(3)
C26 C27 1.523(12)
C27 C28 1.537(15)
C28 C29 1.44(2)
C29 C30 1.45(2)
Cl17 Cl18 0.985(10)
Cl19 Cl20 2.380(16)

loop_
_geom_torsion_atom_site_label_1
_geom_torsion_atom_site_label_2
_geom_torsion_atom_site_label_3
_geom_torsion_atom_site_label_4
_geom_torsion
Cs1 Ti7 O25 Cs2 2.0(3)
Cs1 Ti7 O31 Cs2 69.02(12)
Cs1 Ti7 O31 Ti12 122.8(9)
Cs1 Ti7 O32 Cs2 -80.71(19)
Cs1 Ti7 O32 Ti8 173.6(7)
Cs1 Ti8 O26 Cs2 -1.0(2)
Cs1 Ti8 O32 Cs2 81.0(2)
Cs1 Ti8 O32 Ti7 -173.4(7)
Cs1 Ti8 O33 Cs2 -67.47(12)
Cs1 Ti8 O33 Ti9 -124.7(9)
Cs1 Ti9 O27 Cs2 0.2(2)
Cs1 Ti9 O33 Cs2 67.43(12)
Cs1 Ti9 O33 Ti8 124.8(8)
Cs1 Ti9 O34 Cs2 -80.65(19)
Cs1 Ti9 O34 Ti10 170.5(7)
Cs1 Ti10 O29 Cs2 -4.4(3)
Cs1 Ti10 O34 Cs2 81.0(2)
Cs1 Ti10 O34 Ti9 -170.5(7)
Cs1 Ti10 O35 Cs2 -67.33(13)
Cs1 Ti10 O35 Ti11 -121.4(9)
Cs1 Ti11 O30 Cs2 -2.9(2)
Cs1 Ti11 O30 Ti4 -179.(1)
Cs1 Ti11 O35 Cs2 68.09(12)
Cs1 Ti11 O35 Ti10 122.1(9)
Cs1 Ti11 O36 Cs2 -81.5(2)
Cs1 Ti11 O36 Ti12 177.1(8)
Cs1 Ti12 O28 Cs2 -1.0(3)
Cs1 Ti12 O28 Ti5 164(2)
Cs1 Ti12 O31 Cs2 -69.43(13)
Cs1 Ti12 O31 Ti7 -123.0(9)
Cs1 Ti12 O36 Cs2 81.1(2)
Cs1 Ti12 O36 Ti11 -177.2(8)
Cs2 Ti1 O9 Cs3 68.77(13)
Cs2 Ti1 O9 Ti6 -56.9(8)
Cs2 Ti1 O10 Cs3 -81.6(2)
Cs2 Ti1 O10 Ti2 105.8(6)
Cs2 Ti2 O10 Cs3 81.6(2)
Cs2 Ti2 O10 Ti1 -105.9(6)
Cs2 Ti2 O11 Cs3 -69.42(13)
Cs2 Ti2 O11 Ti3 58.3(8)
Cs2 Ti3 O11 Cs3 69.17(13)
Cs2 Ti3 O11 Ti2 -58.2(8)
Cs2 Ti3 O12 Cs3 -80.8(2)
Cs2 Ti3 O12 Ti4 105.7(6)
Cs2 Ti4 O7 Cs3 -66.65(11)
Cs2 Ti4 O7 Ti5 52.3(7)
Cs2 Ti4 O12 Cs3 81.3(2)
Cs2 Ti4 O12 Ti3 -105.3(6)
Cs2 Ti4 O30 Ti11 176.1(18)
Cs2 Ti5 O7 Cs3 66.71(11)
Cs2 Ti5 O7 Ti4 -52.2(7)
Cs2 Ti5 O8 Cs3 -81.8(2)
Cs2 Ti5 O8 Ti6 106.8(6)
Cs2 Ti5 O28 Ti12 -165(2)
Cs2 Ti6 O8 Cs3 81.2(2)
Cs2 Ti6 O8 Ti5 -107.1(6)
Cs2 Ti6 O9 Cs3 -68.57(12)
Cs2 Ti6 O9 Ti1 57.1(8)
Cs2 Ti7 O31 Cs1 -69.02(12)
Cs2 Ti7 O31 Ti12 53.8(8)
Cs2 Ti7 O32 Cs1 80.71(19)
Cs2 Ti7 O32 Ti8 -105.7(6)
Cs2 Ti8 O32 Cs1 -81.0(2)
Cs2 Ti8 O32 Ti7 105.6(6)
Cs2 Ti8 O33 Cs1 67.47(12)
Cs2 Ti8 O33 Ti9 -57.2(7)
Cs2 Ti9 O33 Cs1 -67.43(12)
Cs2 Ti9 O33 Ti8 57.4(7)
Cs2 Ti9 O34 Cs1 80.65(19)
Cs2 Ti9 O34 Ti10 -108.9(6)
Cs2 Ti10 O34 Cs1 -81.0(2)
Cs2 Ti10 O34 Ti9 108.4(6)
Cs2 Ti10 O35 Cs1 67.33(13)
Cs2 Ti10 O35 Ti11 -54.1(8)
Cs2 Ti11 O30 Ti4 -176.0(18)
Cs2 Ti11 O35 Cs1 -68.09(12)
Cs2 Ti11 O35 Ti10 54.1(8)
Cs2 Ti11 O36 Cs1 81.5(2)
Cs2 Ti11 O36 Ti12 -101.4(6)
Cs2 Ti12 O28 Ti5 165(2)
Cs2 Ti12 O31 Cs1 69.43(13)
Cs2 Ti12 O31 Ti7 -53.5(8)
Cs2 Ti12 O36 Cs1 -81.1(2)
Cs2 Ti12 O36 Ti11 101.8(6)
Cs3 Ti1 O9 Cs2 -68.77(13)
Cs3 Ti1 O9 Ti6 -125.6(9)
Cs3 Ti1 O10 Cs2 81.6(2)
Cs3 Ti1 O10 Ti2 -172.6(8)
Cs3 Ti1 O26 Cs2 -1.2(2)
Cs3 Ti2 O10 Cs2 -81.6(2)
Cs3 Ti2 O10 Ti1 172.6(8)
Cs3 Ti2 O11 Cs2 69.42(13)
Cs3 Ti2 O11 Ti3 127.7(9)
Cs3 Ti2 O27 Cs2 -1.2(2)
Cs3 Ti3 O11 Cs2 -69.17(13)
Cs3 Ti3 O11 Ti2 -127.4(9)
Cs3 Ti3 O12 Cs2 80.8(2)
Cs3 Ti3 O12 Ti4 -173.5(7)
Cs3 Ti3 O29 Cs2 -2.6(3)
Cs3 Ti4 O7 Cs2 66.65(11)
Cs3 Ti4 O7 Ti5 119.0(8)
Cs3 Ti4 O12 Cs2 -81.3(2)
Cs3 Ti4 O12 Ti3 173.4(7)
Cs3 Ti4 O30 Cs2 -0.8(2)
Cs3 Ti4 O30 Ti11 175.3(16)
Cs3 Ti5 O7 Cs2 -66.71(11)
Cs3 Ti5 O7 Ti4 -118.9(8)
Cs3 Ti5 O8 Cs2 81.8(2)
Cs3 Ti5 O8 Ti6 -171.5(7)
Cs3 Ti5 O28 Cs2 -3.7(2)
Cs3 Ti5 O28 Ti12 -169(2)
Cs3 Ti6 O8 Cs2 -81.2(2)
Cs3 Ti6 O8 Ti5 171.6(7)
Cs3 Ti6 O9 Cs2 68.57(12)
Cs3 Ti6 O9 Ti1 125.7(9)
Cs3 Ti6 O25 Cs2 0.0(3)
Ti1 O20 C6 O19 1.7(18)
Ti1 O20 C6 C7 -175.0(8)
Ti2 O19 C6 O20 0.8(17)
Ti2 O19 C6 C7 177.4(8)
Ti3 O16 C1 O15 -6.2(15)
Ti3 O16 C1 C2 170.9(7)
Ti4 O15 C1 O16 12.3(16)
Ti4 O15 C1 C2 -165.0(7)
Ti5 O24 C11 O23 -12.0(15)
Ti5 O24 C11 C12 167.3(6)
Ti6 O23 C11 O24 21.7(15)
Ti6 O23 C11 C12 -157.6(7)
Ti7 O49 C21 O50 14.9(15)
Ti7 O49 C21 C22 -165.6(7)
Ti8 O50 C21 O49 -9.1(14)
Ti8 O50 C21 C22 171.5(6)
Ti9 O53 C26 O54 -3.5(15)
Ti9 O53 C26 C27 175.7(6)
Ti10 O54 C26 O53 3.9(15)
Ti10 O54 C26 C27 -175.3(6)
Ti11 O45 C16 O46 14.7(18)
Ti11 O45 C16 C17 -167.5(8)
Ti12 O46 C16 O45 -7.5(17)
Ti12 O46 C16 C17 174.8(8)
O1 Ti3 O11 Cs2 -139.0(2)
O1 Ti3 O11 Cs3 -69.8(3)
O1 Ti3 O11 Ti2 162.8(8)
O1 Ti3 O12 Cs2 146.7(3)
O1 Ti3 O12 Cs3 65.9(3)
O1 Ti3 O12 Ti4 -107.6(6)
O1 Ti3 O29 Cs2 172.0(14)
O2 Ti4 O7 Cs2 141.6(3)
O2 Ti4 O7 Cs3 75.0(3)
O2 Ti4 O7 Ti5 -166.1(8)
O2 Ti4 O12 Cs2 -146.6(2)
O2 Ti4 O12 Cs3 -65.3(3)
O2 Ti4 O12 Ti3 108.1(6)
O2 Ti4 O30 Cs2 -174.5(13)
O2 Ti4 O30 Ti11 2(3)
O3 Ti2 O10 Cs2 -144.8(3)
O3 Ti2 O10 Cs3 -63.2(3)
O3 Ti2 O10 Ti1 109.4(6)
O3 Ti2 O11 Cs2 140.0(2)
O3 Ti2 O11 Cs3 70.6(3)
O3 Ti2 O11 Ti3 -161.7(8)
O3 Ti2 O27 Cs2 -174.6(14)
O4 Ti5 O7 Cs2 -136.8(2)
O4 Ti5 O7 Cs3 -70.1(2)
O4 Ti5 O7 Ti4 171.0(8)
O4 Ti5 O8 Cs2 148.1(2)
O4 Ti5 O8 Cs3 66.4(3)
O4 Ti5 O8 Ti6 -105.1(6)
O4 Ti5 O28 Cs2 166.6(16)
O4 Ti5 O28 Ti12 1(4)
O5 Ti1 O9 Cs2 -139.0(2)
O5 Ti1 O9 Cs3 -70.2(3)
O5 Ti1 O9 Ti6 164.2(8)
O5 Ti1 O10 Cs2 146.0(3)
O5 Ti1 O10 Cs3 64.4(3)
O5 Ti1 O10 Ti2 -108.2(6)
O5 Ti1 O26 Cs2 171.8(15)
O6 Ti6 O8 Cs2 -143.7(2)
O6 Ti6 O8 Cs3 -62.4(3)
O6 Ti6 O8 Ti5 109.2(6)
O6 Ti6 O9 Cs2 140.2(2)
O6 Ti6 O9 Cs3 71.6(2)
O6 Ti6 O9 Ti1 -162.7(8)
O6 Ti6 O25 Cs2 -179.(1)
O7 Ti4 O12 Cs2 -61.8(2)
O7 Ti4 O12 Cs3 19.6(3)
O7 Ti4 O12 Ti3 -167.0(5)
O7 Ti4 O30 Cs2 58.8(3)
O7 Ti4 O30 Ti11 -125.2(17)
O7 Ti5 O8 Cs2 61.5(2)
O7 Ti5 O8 Cs3 -20.3(3)
O7 Ti5 O8 Ti6 168.3(5)
O7 Ti5 O28 Cs2 -61.6(3)
O7 Ti5 O28 Ti12 133(2)
O8 Ti5 O7 Cs2 -49.8(2)
O8 Ti5 O7 Cs3 17.0(3)
O8 Ti5 O7 Ti4 -102.0(8)
O8 Ti5 O28 Cs2 39.4(3)
O8 Ti5 O28 Ti12 -126(2)
O8 Ti6 O9 Cs2 49.5(2)
O8 Ti6 O9 Cs3 -19.1(3)
O8 Ti6 O9 Ti1 106.6(8)
O8 Ti6 O25 Cs2 -43.4(2)
O9 Ti1 O10 Cs2 59.2(3)
O9 Ti1 O10 Cs3 -22.5(3)
O9 Ti1 O10 Ti2 164.9(6)
O9 Ti1 O26 Cs2 -58.2(3)
O9 Ti6 O8 Cs2 -59.4(3)
O9 Ti6 O8 Cs3 21.8(3)
O9 Ti6 O8 Ti5 -166.5(5)
O9 Ti6 O25 Cs2 57.9(3)
O10 Ti1 O9 Cs2 -49.5(2)
O10 Ti1 O9 Cs3 19.3(3)
O10 Ti1 O9 Ti6 -106.3(8)
O10 Ti1 O26 Cs2 41.9(3)
O10 Ti2 O11 Cs2 50.2(2)
O10 Ti2 O11 Cs3 -19.2(3)
O10 Ti2 O11 Ti3 108.5(8)
O10 Ti2 O27 Cs2 -43.6(3)
O11 Ti2 O10 Cs2 -59.1(3)
O11 Ti2 O10 Cs3 22.5(3)
O11 Ti2 O10 Ti1 -164.9(6)
O11 Ti2 O27 Cs2 56.8(2)
O11 Ti3 O12 Cs2 58.9(2)
O11 Ti3 O12 Cs3 -21.9(3)
O11 Ti3 O12 Ti4 164.6(5)
O11 Ti3 O29 Cs2 -58.6(3)
O12 Ti3 O11 Cs2 -49.9(2)
O12 Ti3 O11 Cs3 19.3(3)
O12 Ti3 O11 Ti2 -108.1(8)
O12 Ti3 O29 Cs2 42.1(3)
O12 Ti4 O7 Cs2 50.2(2)
O12 Ti4 O7 Cs3 -16.4(3)
O12 Ti4 O7 Ti5 102.5(8)
O12 Ti4 O30 Cs2 -42.5(2)
O12 Ti4 O30 Ti11 133.6(17)
O13 Ti5 O7 Cs2 141.9(2)
O13 Ti5 O7 Cs3 -151.4(2)
O13 Ti5 O7 Ti4 89.7(8)
O13 Ti5 O8 Cs2 -171.2(10)
O13 Ti5 O8 Cs3 107.1(11)
O13 Ti5 O8 Ti6 -64.4(13)
O13 Ti5 O28 Cs2 -151.7(2)
O13 Ti5 O28 Ti12 43(2)
O14 Ti4 O7 Cs2 -136.4(2)
O14 Ti4 O7 Cs3 157.0(2)
O14 Ti4 O7 Ti5 -84.1(8)
O14 Ti4 O12 Cs2 154.1(14)
O14 Ti4 O12 Cs3 -124.6(14)
O14 Ti4 O12 Ti3 48.8(18)
O14 Ti4 O30 Cs2 148.1(2)
O14 Ti4 O30 Ti11 -35.9(17)
O15 Ti4 O7 Cs2 170.4(8)
O15 Ti4 O7 Cs3 103.7(8)
O15 Ti4 O7 Ti5 -137.3(8)
O15 Ti4 O12 Cs2 135.9(2)
O15 Ti4 O12 Cs3 -142.8(3)
O15 Ti4 O12 Ti3 30.6(6)
O15 Ti4 O30 Cs2 -133.9(2)
O15 Ti4 O30 Ti11 42.2(17)
O15 C1 C2 N2 -175.3(9)
O15 C1 C2 C5 -58.6(13)
O16 Ti3 O11 Cs2 -176.8(10)
O16 Ti3 O11 Cs3 -107.6(10)
O16 Ti3 O11 Ti2 125.0(10)
O16 Ti3 O12 Cs2 -133.4(2)
O16 Ti3 O12 Cs3 145.8(3)
O16 Ti3 O12 Ti4 -27.7(6)
O16 Ti3 O29 Cs2 132.6(2)
O16 C1 C2 N2 7.2(14)
O16 C1 C2 C5 123.9(11)
O17 Ti3 O11 Cs2 139.3(2)
O17 Ti3 O11 Cs3 -151.6(2)
O17 Ti3 O11 Ti2 81.0(8)
O17 Ti3 O12 Cs2 -167.1(13)
O17 Ti3 O12 Cs3 112.1(13)
O17 Ti3 O12 Ti4 -61.4(16)
O17 Ti3 O29 Cs2 -148.4(3)
O18 Ti2 O10 Cs2 163.9(15)
O18 Ti2 O10 Cs3 -114.6(16)
O18 Ti2 O10 Ti1 58.0(19)
O18 Ti2 O11 Cs2 -137.0(2)
O18 Ti2 O11 Cs3 153.6(3)
O18 Ti2 O11 Ti3 -78.8(8)
O18 Ti2 O27 Cs2 145.7(3)
O19 Ti2 O10 Cs2 136.9(2)
O19 Ti2 O10 Cs3 -141.5(3)
O19 Ti2 O10 Ti1 31.0(6)
O19 Ti2 O11 Cs2 169.7(8)
O19 Ti2 O11 Cs3 100.2(9)
O19 Ti2 O11 Ti3 -132.1(9)
O19 Ti2 O27 Cs2 -134.7(2)
O19 C6 C7 N4 -6.7(16)
O19 C6 C7 C8 114.3(13)
O20 Ti1 O9 Cs2 -169.5(10)
O20 Ti1 O9 Cs3 -100.8(10)
O20 Ti1 O9 Ti6 133.6(10)
O20 Ti1 O10 Cs2 -135.6(3)
O20 Ti1 O10 Cs3 142.8(3)
O20 Ti1 O10 Ti2 -29.8(6)
O20 Ti1 O26 Cs2 132.5(2)
O20 C6 C7 N4 170.2(10)
O20 C6 C7 C8 -68.7(15)
O21 Ti1 O9 Cs2 138.5(3)
O21 Ti1 O9 Cs3 -152.7(3)
O21 Ti1 O9 Ti6 81.7(8)
O21 Ti1 O10 Cs2 -158.5(13)
O21 Ti1 O10 Cs3 119.9(13)
O21 Ti1 O10 Ti2 -52.7(17)
O21 Ti1 O26 Cs2 -149.9(3)
O22 Ti6 O8 Cs2 155.8(14)
O22 Ti6 O8 Cs3 -122.9(14)
O22 Ti6 O8 Ti5 48.7(17)
O22 Ti6 O9 Cs2 -137.3(2)
O22 Ti6 O9 Cs3 154.1(2)
O22 Ti6 O9 Ti1 -80.2(8)
O22 Ti6 O25 Cs2 147.6(2)
O23 Ti6 O8 Cs2 136.7(2)
O23 Ti6 O8 Cs3 -142.1(3)
O23 Ti6 O8 Ti5 29.6(6)
O23 Ti6 O9 Cs2 172.1(8)
O23 Ti6 O9 Cs3 103.6(8)
O23 Ti6 O9 Ti1 -130.7(9)
O23 Ti6 O25 Cs2 -134.7(2)
O23 C11 C12 N1 171.8(11)
O23 C11 C12 C13 -69.3(15)
O24 Ti5 O7 Cs2 -177.3(10)
O24 Ti5 O7 Cs3 -110.6(10)
O24 Ti5 O7 Ti4 130.4(9)
O24 Ti5 O8 Cs2 -131.8(2)
O24 Ti5 O8 Cs3 146.5(3)
O24 Ti5 O8 Ti6 -25.0(6)
O24 Ti5 O28 Cs2 130.8(2)
O24 Ti5 O28 Ti12 -35(2)
O24 C11 C12 N1 -7.6(14)
O24 C11 C12 C13 111.3(13)
O25 Ti6 O8 Cs2 44.0(2)
O25 Ti6 O8 Cs3 125.2(3)
O25 Ti6 O8 Ti5 -63.1(6)
O25 Ti6 O9 Cs2 -49.1(2)
O25 Ti6 O9 Cs3 -117.7(2)
O25 Ti6 O9 Ti1 8.0(9)
O25 Ti7 O31 Cs1 -119.4(2)
O25 Ti7 O31 Cs2 -50.4(2)
O25 Ti7 O31 Ti12 3.4(9)
O25 Ti7 O32 Cs1 124.5(3)
O25 Ti7 O32 Cs2 43.8(3)
O25 Ti7 O32 Ti8 -61.9(6)
O26 Ti1 O9 Cs2 49.6(2)
O26 Ti1 O9 Cs3 118.4(2)
O26 Ti1 O9 Ti6 -7.3(9)
O26 Ti1 O10 Cs2 -42.5(3)
O26 Ti1 O10 Cs3 -124.1(3)
O26 Ti1 O10 Ti2 63.3(6)
O26 Ti8 O32 Cs1 -123.3(3)
O26 Ti8 O32 Cs2 -42.3(2)
O26 Ti8 O32 Ti7 63.3(6)
O26 Ti8 O33 Cs1 117.6(2)
O26 Ti8 O33 Cs2 50.1(2)
O26 Ti8 O33 Ti9 -7.1(8)
O27 Ti2 O10 Cs2 44.2(3)
O27 Ti2 O10 Cs3 125.7(3)
O27 Ti2 O10 Ti1 -61.7(6)
O27 Ti2 O11 Cs2 -49.3(2)
O27 Ti2 O11 Cs3 -118.7(2)
O27 Ti2 O11 Ti3 9.0(9)
O27 Ti9 O33 Cs1 -117.6(3)
O27 Ti9 O33 Cs2 -50.1(3)
O27 Ti9 O33 Ti8 7.2(9)
O27 Ti9 O34 Cs1 124.9(3)
O27 Ti9 O34 Cs2 44.2(2)
O27 Ti9 O34 Ti10 -64.6(6)
O28 Ti5 O7 Cs2 50.9(3)
O28 Ti5 O7 Cs3 117.6(3)
O28 Ti5 O7 Ti4 -1.3(8)
O28 Ti5 O8 Cs2 -40.1(3)
O28 Ti5 O8 Cs3 -121.9(3)
O28 Ti5 O8 Ti6 66.6(6)
O28 Ti12 O31 Cs1 119.7(2)
O28 Ti12 O31 Cs2 50.3(2)
O28 Ti12 O31 Ti7 -3.2(9)
O28 Ti12 O36 Cs1 -123.7(3)
O28 Ti12 O36 Cs2 -42.6(3)
O28 Ti12 O36 Ti11 59.2(6)
O29 Ti3 O11 Cs2 50.6(2)
O29 Ti3 O11 Cs3 119.8(2)
O29 Ti3 O11 Ti2 -7.6(9)
O29 Ti3 O12 Cs2 -42.9(3)
O29 Ti3 O12 Cs3 -123.6(3)
O29 Ti3 O12 Ti4 62.8(6)
O29 Ti10 O34 Cs1 -122.4(3)
O29 Ti10 O34 Cs2 -41.4(3)
O29 Ti10 O34 Ti9 67.1(6)
O29 Ti10 O35 Cs1 118.3(2)
O29 Ti10 O35 Cs2 51.0(2)
O29 Ti10 O35 Ti11 -3.1(9)
O30 Ti4 O7 Cs2 -48.3(2)
O30 Ti4 O7 Cs3 -114.9(2)
O30 Ti4 O7 Ti5 4.1(8)
O30 Ti4 O12 Cs2 42.5(2)
O30 Ti4 O12 Cs3 123.9(3)
O30 Ti4 O12 Ti3 -62.8(6)
O30 Ti11 O35 Cs1 -115.6(2)
O30 Ti11 O35 Cs2 -47.6(2)
O30 Ti11 O35 Ti10 6.5(9)
O30 Ti11 O36 Cs1 124.0(3)
O30 Ti11 O36 Cs2 42.5(2)
O30 Ti11 O36 Ti12 -59.0(6)
O31 Ti7 O25 Cs2 58.9(3)
O31 Ti7 O32 Cs1 22.0(3)
O31 Ti7 O32 Cs2 -58.7(3)
O31 Ti7 O32 Ti8 -164.4(5)
O31 Ti12 O28 Cs2 -59.0(3)
O31 Ti12 O28 Ti5 106(2)
O31 Ti12 O36 Cs1 -21.6(3)
O31 Ti12 O36 Cs2 59.4(3)
O31 Ti12 O36 Ti11 161.2(6)
O32 Ti7 O25 Cs2 -43.2(3)
O32 Ti7 O31 Cs1 -19.6(3)
O32 Ti7 O31 Cs2 49.5(2)
O32 Ti7 O31 Ti12 103.2(9)
O32 Ti8 O26 Cs2 41.3(2)
O32 Ti8 O33 Cs1 17.3(3)
O32 Ti8 O33 Cs2 -50.2(2)
O32 Ti8 O33 Ti9 -107.4(8)
O33 Ti8 O26 Cs2 -58.5(3)
O33 Ti8 O32 Cs1 -20.6(3)
O33 Ti8 O32 Cs2 60.4(2)
O33 Ti8 O32 Ti7 166.0(5)
O33 Ti9 O27 Cs2 58.6(3)
O33 Ti9 O34 Cs1 21.3(3)
O33 Ti9 O34 Cs2 -59.3(2)
O33 Ti9 O34 Ti10 -168.2(5)
O34 Ti9 O27 Cs2 -42.9(2)
O34 Ti9 O33 Cs1 -18.4(2)
O34 Ti9 O33 Cs2 49.1(2)
O34 Ti9 O33 Ti8 106.4(8)
O34 Ti10 O29 Cs2 40.2(2)
O34 Ti10 O35 Cs1 18.9(3)
O34 Ti10 O35 Cs2 -48.4(2)
O34 Ti10 O35 Ti11 -102.5(9)
O35 Ti10 O29 Cs2 -60.7(3)
O35 Ti10 O34 Cs1 -21.6(3)
O35 Ti10 O34 Cs2 59.4(3)
O35 Ti10 O34 Ti9 167.9(5)
O35 Ti11 O30 Cs2 57.3(3)
O35 Ti11 O30 Ti4 -118.8(17)
O35 Ti11 O36 Cs1 21.3(3)
O35 Ti11 O36 Cs2 -60.2(2)
O35 Ti11 O36 Ti12 -161.6(6)
O36 Ti11 O30 Cs2 -43.5(3)
O36 Ti11 O30 Ti4 140.5(17)
O36 Ti11 O35 Cs1 -17.2(3)
O36 Ti11 O35 Cs2 50.9(2)
O36 Ti11 O35 Ti10 104.9(8)
O36 Ti12 O28 Cs2 43.0(3)
O36 Ti12 O28 Ti5 -152(2)
O36 Ti12 O31 Cs1 18.4(3)
O36 Ti12 O31 Cs2 -51.1(2)
O36 Ti12 O31 Ti7 -104.6(9)
O37 Ti7 O25 Cs2 -179.(1)
O37 Ti7 O31 Cs1 70.0(3)
O37 Ti7 O31 Cs2 139.1(3)
O37 Ti7 O31 Ti12 -167.1(9)
O37 Ti7 O32 Cs1 -63.3(3)
O37 Ti7 O32 Cs2 -144.0(3)
O37 Ti7 O32 Ti8 110.3(6)
O38 Ti12 O28 Cs2 173.3(16)
O38 Ti12 O28 Ti5 -21(4)
O38 Ti12 O31 Cs1 -69.0(3)
O38 Ti12 O31 Cs2 -138.4(3)
O38 Ti12 O31 Ti7 168.0(9)
O38 Ti12 O36 Cs1 64.7(3)
O38 Ti12 O36 Cs2 145.8(3)
O38 Ti12 O36 Ti11 -112.4(6)
O39 Ti8 O26 Cs2 176.3(12)
O39 Ti8 O32 Cs1 65.9(3)
O39 Ti8 O32 Cs2 146.9(2)
O39 Ti8 O32 Ti7 -107.5(6)
O39 Ti8 O33 Cs1 -73.0(3)
O39 Ti8 O33 Cs2 -140.5(2)
O39 Ti8 O33 Ti9 162.3(8)
O40 Ti11 O30 Cs2 -174.5(14)
O40 Ti11 O30 Ti4 9(3)
O40 Ti11 O35 Cs1 73.6(3)
O40 Ti11 O35 Cs2 141.7(3)
O40 Ti11 O35 Ti10 -164.3(9)
O40 Ti11 O36 Cs1 -64.9(3)
O40 Ti11 O36 Cs2 -146.4(2)
O40 Ti11 O36 Ti12 112.2(6)
O41 Ti9 O27 Cs2 -166.9(14)
O41 Ti9 O33 Cs1 70.8(2)
O41 Ti9 O33 Cs2 138.2(2)
O41 Ti9 O33 Ti8 -164.4(8)
O41 Ti9 O34 Cs1 -64.8(2)
O41 Ti9 O34 Cs2 -145.5(2)
O41 Ti9 O34 Ti10 105.7(5)
O42 Ti10 O29 Cs2 179.(1)
O42 Ti10 O34 Cs1 65.0(3)
O42 Ti10 O34 Cs2 146.0(3)
O42 Ti10 O34 Ti9 -105.6(6)
O42 Ti10 O35 Cs1 -71.3(3)
O42 Ti10 O35 Cs2 -138.6(2)
O42 Ti10 O35 Ti11 167.3(9)
O43 Ti10 O29 Cs2 -151.5(3)
O43 Ti10 O34 Cs1 122.3(13)
O43 Ti10 O34 Cs2 -156.6(13)
O43 Ti10 O34 Ti9 -48.2(17)
O43 Ti10 O35 Cs1 -153.6(2)
O43 Ti10 O35 Cs2 139.1(2)
O43 Ti10 O35 Ti11 85.0(9)
O44 Ti11 O30 Cs2 147.2(2)
O44 Ti11 O30 Ti4 -28.8(17)
O44 Ti11 O35 Cs1 155.7(3)
O44 Ti11 O35 Cs2 -136.2(2)
O44 Ti11 O35 Ti10 -82.2(9)
O44 Ti11 O36 Cs1 -121.4(15)
O44 Ti11 O36 Cs2 157.1(15)
O44 Ti11 O36 Ti12 55.7(18)
O45 Ti11 O30 Cs2 -135.3(2)
O45 Ti11 O30 Ti4 48.7(17)
O45 Ti11 O35 Cs1 105.9(8)
O45 Ti11 O35 Cs2 174.0(8)
O45 Ti11 O35 Ti10 -132.0(9)
O45 Ti11 O36 Cs1 -142.8(3)
O45 Ti11 O36 Cs2 135.7(3)
O45 Ti11 O36 Ti12 34.3(6)
O45 C16 C17 N6 178.2(10)
O45 C16 C17 C18 -61.7(14)
O46 Ti12 O28 Cs2 133.2(2)
O46 Ti12 O28 Ti5 -61(2)
O46 Ti12 O31 Cs1 -111.9(11)
O46 Ti12 O31 Cs2 178.6(10)
O46 Ti12 O31 Ti7 125.1(11)
O46 Ti12 O36 Cs1 146.6(3)
O46 Ti12 O36 Cs2 -132.4(2)
O46 Ti12 O36 Ti11 -30.6(6)
O46 C16 C17 N6 -3.9(15)
O46 C16 C17 C18 116.2(12)
O47 Ti12 O28 Cs2 -150.3(3)
O47 Ti12 O28 Ti5 15(2)
O47 Ti12 O31 Cs1 -150.2(3)
O47 Ti12 O31 Cs2 140.4(3)
O47 Ti12 O31 Ti7 86.8(9)
O47 Ti12 O36 Cs1 112.6(11)
O47 Ti12 O36 Cs2 -166.3(11)
O47 Ti12 O36 Ti11 -64.5(14)
O48 Ti7 O25 Cs2 149.4(2)
O48 Ti7 O31 Cs1 153.2(3)
O48 Ti7 O31 Cs2 -137.8(2)
O48 Ti7 O31 Ti12 -84.0(9)
O48 Ti7 O32 Cs1 -125.1(13)
O48 Ti7 O32 Cs2 154.2(13)
O48 Ti7 O32 Ti8 48.5(17)
O49 Ti7 O25 Cs2 -134.7(2)
O49 Ti7 O31 Cs1 107.8(8)
O49 Ti7 O31 Cs2 176.8(8)
O49 Ti7 O31 Ti12 -129.4(9)
O49 Ti7 O32 Cs1 -143.2(3)
O49 Ti7 O32 Cs2 136.1(2)
O49 Ti7 O32 Ti8 30.4(6)
O49 C21 C22 N3 -178.1(9)
O49 C21 C22 C23 -60.3(12)
O50 Ti8 O26 Cs2 132.3(2)
O50 Ti8 O32 Cs1 145.7(3)
O50 Ti8 O32 Cs2 -133.3(2)
O50 Ti8 O32 Ti7 -27.7(6)
O50 Ti8 O33 Cs1 -104.7(10)
O50 Ti8 O33 Cs2 -172.2(10)
O50 Ti8 O33 Ti9 130.6(9)
O50 C21 C22 N3 1.4(13)
O50 C21 C22 C23 119.2(10)
O51 Ti8 O26 Cs2 -149.8(2)
O51 Ti8 O32 Cs1 115.5(13)
O51 Ti8 O32 Cs2 -163.5(13)
O51 Ti8 O32 Ti7 -57.9(16)
O51 Ti8 O33 Cs1 -153.8(3)
O51 Ti8 O33 Cs2 138.8(2)
O51 Ti8 O33 Ti9 81.6(8)
O52 Ti9 O27 Cs2 147.0(2)
O52 Ti9 O33 Cs1 152.4(3)
O52 Ti9 O33 Cs2 -140.2(2)
O52 Ti9 O33 Ti8 -82.8(8)
O52 Ti9 O34 Cs1 -109.6(13)
O52 Ti9 O34 Cs2 169.8(13)
O52 Ti9 O34 Ti10 60.9(16)
O53 Ti9 O27 Cs2 -134.8(2)
O53 Ti9 O33 Cs1 108.1(9)
O53 Ti9 O33 Cs2 175.5(9)
O53 Ti9 O33 Ti8 -127.1(9)
O53 Ti9 O34 Cs1 -143.6(3)
O53 Ti9 O34 Cs2 135.8(2)
O53 Ti9 O34 Ti10 26.9(6)
O53 C26 C27 N5 20.9(12)
O53 C26 C27 C28 142.4(10)
O54 Ti10 O29 Cs2 131.4(2)
O54 Ti10 O34 Cs1 143.9(3)
O54 Ti10 O34 Cs2 -135.1(2)
O54 Ti10 O34 Ti9 -26.6(6)
O54 Ti10 O35 Cs1 -105.4(9)
O54 Ti10 O35 Cs2 -172.7(9)
O54 Ti10 O35 Ti11 133.2(9)
O54 C26 C27 N5 -159.8(9)
O54 C26 C27 C28 -38.4(14)
N1 C12 C13 C14 -38.2(18)
N2 C2 C5 C4 12.2(18)
N2 C3 C4 C5 -29(2)
N3 C22 C23 C24 12.8(16)
N4 C7 C8 C9 -26.6(18)
N5 C27 C28 C29 -23.6(17)
N6 C17 C18 C19 -8(2)
C1 C2 C5 C4 -108.3(15)
C2 N2 C3 C4 36.3(17)
C3 N2 C2 C1 93.2(12)
C3 N2 C2 C5 -28.1(14)
C3 C4 C5 C2 11(2)
C6 C7 C8 C9 -150.9(14)
C7 N4 C10 C9 -27.8(17)
C7 C8 C9 C10 9(2)
C8 C9 C10 N4 10(2)
C10 N4 C7 C6 159.6(11)
C10 N4 C7 C8 36.1(16)
C11 C12 C13 C14 -162.4(14)
C12 N1 C15 C14 -16.7(19)
C12 C13 C14 C15 29(2)
C13 C14 C15 N1 -8(2)
C15 N1 C12 C11 161.8(12)
C15 N1 C12 C13 35.9(17)
C16 C17 C18 C19 -129.4(16)
C17 N6 C20 C19 30.5(19)
C17 C18 C19 C20 27(2)
C18 C19 C20 N6 -36(2)
C20 N6 C17 C16 108.9(12)
C20 N6 C17 C18 -12.6(14)
C21 C22 C23 C24 -108.8(14)
C22 N3 C25 C24 29.8(18)
C22 C23 C24 C25 6(2)
C23 C24 C25 N3 -22(2)
C25 N3 C22 C21 95.0(12)
C25 N3 C22 C23 -26.0(14)
C26 C27 C28 C29 -147.5(15)
C27 N5 C30 C29 8(2)
C27 C28 C29 C30 30(3)
C28 C29 C30 N5 -25(3)
C30 N5 C27 C26 135.3(13)
C30 N5 C27 C28 9.7(16)

loop_
_platon_squeeze_void_nr
_platon_squeeze_void_average_x
_platon_squeeze_void_average_y
_platon_squeeze_void_average_z
_platon_squeeze_void_volume
_platon_squeeze_void_count_electrons
_platon_squeeze_void_content
1 0.000 0.000 0.493 450 142 ' '
2 0.000 0.500 0.966 235 93 ' '
3 0.207 0.951 0.271 59 14 ' '
4 0.294 0.453 0.731 61 14 ' '
5 0.501 0.500 0.506 448 141 ' '
6 0.500 0.000 1.034 235 93 ' '
7 0.707 0.548 0.729 59 14 ' '
8 0.792 0.049 0.271 59 14 ' '
